data_1577036
loop_
_publ_author_name
'Gilch, Franziska'
'Brossette, Jan'
'Westermair, Franz F.'
'Silva, Wagner'
'Bal\'azs, G\'abor'
'Gschwind, Ruth M.'
'Zipse, Hendrik'
'Wolf, Robert'

_publ_section_title
;
 Selective White Phosphorus Activation and Functionalization with
 Inorganic Grignard Reagents
;
_journal_name_full 'Chemical Science'
_journal_paper_doi 10.1039/D6SC01229A
_journal_year 2026
_chemical_formula_moiety 'C82 H112 Fe2 Mg2 N4 O4, 0.5(C7 H8)'
_chemical_formula_sum 'C85.5 H116 Fe2 Mg2 N4 O4'
_chemical_formula_weight 1424.14
_chemical_name_systematic DippBDIMgFp*
_chemical_properties_physical Air-sensitive,Moisture-sensitive
_space_group_crystal_system monoclinic
_space_group_IT_number 14
_space_group_name_Hall '-P 2yn'
_space_group_name_H-M_alt 'P 1 21/n 1'
_atom_sites_solution_hydrogens geom
_atom_sites_solution_primary dual
_audit_creation_date 2026-02-05
_audit_creation_method
;
Olex2 1.5
(compiled 2025.07.13 svn.rb7424aed for OlexSys, GUI svn.r7314)
;
_audit_update_record
;
2026-02-09 deposited with the CCDC.	2026-04-06 downloaded from the CCDC.
;
_cell_angle_alpha 90
_cell_angle_beta 90.2799(3)
_cell_angle_gamma 90
_cell_formula_units_Z 4
_cell_length_a 18.76217(5)
_cell_length_b 20.24982(7)
_cell_length_c 21.68721(6)
_cell_measurement_reflns_used 296966
_cell_measurement_temperature 123.00(10)
_cell_measurement_theta_max 75.1340
_cell_measurement_theta_min 2.3110
_cell_volume 8239.54(4)
_computing_cell_refinement 'CrysAlisPro 1.171.43.36a (Rigaku OD, 2022)'
_computing_data_collection 'CrysAlisPro system (CCD 42.92a 64-bit (release 29-05-2023))'
_computing_data_reduction 'CrysAlisPro 1.171.43.36a (Rigaku OD, 2022)'
_computing_molecular_graphics 'Olex2 1.5 (Dolomanov et al., 2009)'
_computing_publication_material 'Olex2 1.5 (Dolomanov et al., 2009)'
_computing_structure_refinement 'SHELXL 2018/3 (Sheldrick, 2015)'
_computing_structure_solution 'SHELXT 2018/2 (Sheldrick, 2018)'
_diffrn_ambient_environment N~2~
_diffrn_ambient_temperature 123.00(10)
_diffrn_detector 'Hybrid Pixel Array Detector'
_diffrn_detector_area_resol_mean 10.0000
_diffrn_detector_type 'HyPix-Arc 150'
_diffrn_measured_fraction_theta_full 0.999
_diffrn_measured_fraction_theta_max 0.993
_diffrn_measurement_details
;
List of Runs (angles in degrees, time in seconds):

  # Type    Start    End  Width  t~exp~   \w     \q     \k     \f   Frames
#--------------------------------------------------------------------------
  1  \w     32.00  60.00   0.50    0.30    --   62.92-151.00  17.00   56
  2  \w     31.00  56.00   0.50    0.30    --   62.92-123.00 178.00   50
  3  \w    -75.00 -50.00   0.50    0.30    --  -63.82 151.00  61.00   50
  4  \w    -69.00 -23.00   0.50    0.30    --  -63.82 123.00-100.00   92
  5  \w   -101.00 -76.00   0.50    0.30    --  -63.82-151.00  17.00   50
  6  \w    -98.00 -65.00   0.50    0.30    --  -73.68 123.00-100.00   66
  7  \w   -118.00 -69.00   0.50    0.30    --  -73.68 151.00  61.00   98
  8  \w   -110.00 -75.00   0.50    0.30    --  -73.68-151.00  17.00   70
  9  \w     64.00  89.00   0.50    0.30    --   75.56 151.00  61.00   50
 10  \w     54.00  79.00   0.50    0.30    --   75.56-151.00  17.00   50
 11  \w     48.00  74.00   0.50    0.30    --   75.87-123.00 178.00   52
 12  \w     64.00  89.00   0.50    0.30    --   75.87 151.00  61.00   50
 13  \w     88.00 114.00   0.50    0.30    --   75.87-151.00  17.00   52
 14  \w    -93.00 -68.00   0.50    0.30    --  -76.65 123.00-100.00   50
 15  \w   -121.00 -96.00   0.50    0.30    --  -76.65 151.00  61.00   50
 16  \w   -107.00 -81.00   0.50    0.30    --  -76.65-151.00  17.00   52
 17  \w     -3.00  22.00   0.50    0.30    --   -6.00  78.00 -58.40   50
 18  \w    -19.00   6.00   0.50    0.30    --   -6.00 103.00-139.66   50
 19  \w      0.00  25.00   0.50    0.30    --   10.00  98.00  26.35   50
 20  \w     13.00  38.00   0.50    0.30    --   18.00  91.00  44.86   50
 21  \w     14.00  39.00   0.50    0.30    --   18.00  88.00 -93.67   50
 22  \w     14.00  39.00   0.50    0.30    --   18.00  88.00 -25.52   50
 23  \w     16.00  41.00   0.50    0.30    --   18.00  85.00-135.60   50
 24  \w    -46.00 -15.00   0.50    0.30    --  -22.00 129.00 140.21   62
 25  \w     17.00  42.00   0.50    0.30    --   22.00  90.00  77.85   50
 26  \w     25.00  50.00   0.50    0.30    --   22.00  77.00-152.80   50
 27  \w     17.00  42.00   0.50    0.30    --   22.00  90.00 131.74   50
 28  \w     26.00  51.00   0.50    0.30    --   22.00  76.00  53.73   50
 29  \w     26.00  51.00   0.50    0.30    --   22.00  76.00  30.71   50
 30  \w     29.00  54.00   0.50    0.30    --   26.00  77.00 -81.61   50
 31  \w     31.00  56.00   0.50    0.30    --   26.00  75.00 158.71   50
 32  \w     31.00  56.00   0.50    0.30    --   26.00  74.00  71.95   50
 33  \w     29.00  54.00   0.50    0.30    --   26.00  77.00 -68.77   50
 34  \w     29.00  54.00   0.50    0.30    --   26.00  77.00 129.67   50
 35  \w     35.00  60.00   0.50    0.30    --   30.00  75.00 135.33   50
 36  \w     35.00  60.00   0.50    0.30    --   30.00  75.00  75.52   50
 37  \w    -61.00 -35.00   0.50    0.30    --  -30.00 -73.00 -93.29   52
 38  \w     35.00  60.00   0.50    0.30    --   30.00  75.00-110.74   50
 39  \w     37.00  62.00   0.50    0.30    --   30.00  70.00  60.84   50
 40  \w     36.00  61.00   0.50    0.30    --   30.00  73.00  -9.90   50
 41  \w    -63.00 -38.00   0.50    0.30    --  -34.00 -76.00 154.34   50
 42  \w     39.00  64.00   0.50    0.30    --   34.00  75.00-150.67   50
 43  \w     39.00  64.00   0.50    0.30    --   34.00  74.00-126.34   50
 44  \w     39.00  64.00   0.50    0.30    --   34.00  74.00   1.45   50
 45  \w     37.00  62.00   0.50    0.30    --   34.00  77.00 113.63   50
 46  \w     39.00  64.00   0.50    0.30    --   34.00  74.00 155.60   50
 47  \w     37.00  62.00   0.50    0.30    --   34.00  77.00-175.77   50
 48  \w     37.00  62.00   0.50    0.30    --   34.00  77.00  14.10   50
 49  \w     39.00  64.00   0.50    0.30    --   34.00  75.00  99.55   50
 50  \w     47.00  72.00   0.50    0.30    --   38.00  65.00-120.52   50
 51  \w     45.00  70.00   0.50    0.30    --   38.00  70.00   0.94   50
 52  \w     41.00  66.00   0.50    0.30    --   38.00  77.00 -87.00   50
 53  \w     45.00  70.00   0.50    0.30    --   38.00  70.00 139.34   50
 54  \w     42.00  67.00   0.50    0.30    --   38.00  76.00  45.99   50
 55  \w     44.00  69.00   0.50    0.30    --   38.00  73.00  75.82   50
 56  \w     44.00  69.00   0.50    0.30    --   38.00  72.00 119.99   50
 57  \w     42.00  67.00   0.50    0.30    --   38.00  76.00 -55.45   50
 58  \w     41.00  66.00   0.50    0.30    --   38.00  77.00 -45.98   50
 59  \w     42.00  67.00   0.50    0.30    --   38.00  76.00 168.43   50
 60  \w     49.00  74.00   0.50    0.30    --   42.00  71.00  66.74   50
 61  \w     48.00  73.00   0.50    0.30    --   42.00  73.00 -83.58   50
 62  \w     48.00  73.00   0.50    0.30    --   42.00  73.00-168.08   50
 63  \w    -75.00 -50.00   0.50    0.30    --  -42.00 -65.00 163.05   50
 64  \w     49.00  74.00   0.50    0.30    --   42.00  71.00   7.07   50
 65  \w     50.00  75.00   0.50    0.30    --   42.00  68.00 154.59   50
 66  \w     47.00  72.00   0.50    0.30    --   42.00  74.00-114.72   50
 67  \w     53.00  78.00   0.50    0.30    --   46.00  71.00 116.26   50
 68  \w     53.00  78.00   0.50    0.30    --   46.00  71.00  22.16   50
 69  \w     54.00  79.00   0.50    0.30    --   46.00  67.00 179.25   50
 70  \w     53.00  78.00   0.50    0.30    --   46.00  71.00-107.68   50
 71  \w     55.00  80.00   0.50    0.30    --   46.00  64.00 171.54   50
 72  \w     53.00  78.00   0.50    0.30    --   46.00  70.00 -62.39   50
 73  \w     55.00  80.00   0.50    0.30    --   46.00  62.00-127.66   50
 74  \w     52.00  77.00   0.50    0.30    --   46.00  73.00-124.99   50
 75  \w     53.00  78.00   0.50    0.30    --   46.00  70.00 125.63   50
 76  \w    -83.00 -57.00   0.50    0.30    --  -50.00 -70.00-122.94   52
 77  \w    -84.00 -59.00   0.50    0.30    --  -50.00 -64.00  21.22   50
 78  \w     57.00  82.00   0.50    0.30    --   50.00  70.00-102.84   50
 79  \w     57.00  82.00   0.50    0.30    --   50.00  70.00 139.89   50
 80  \w     56.00  81.00   0.50    0.30    --   50.00  73.00 -21.36   50
 81  \w     57.00  82.00   0.50    0.30    --   50.00  70.00 -50.51   50
 82  \w     58.00  83.00   0.50    0.30    --   50.00  69.00   5.86   50
 83  \w     58.00  83.00   0.50    0.30    --   50.00  69.00 -77.52   50
 84  \w     53.00  78.00   0.50    0.30    --   50.00  77.00  74.76   50
 85  \w     61.00  86.00   0.50    0.30    --   54.00  71.00 -37.31   50
 86  \w    -87.00 -61.00   0.50    0.30    --  -54.00 -72.00-137.37   52
 87  \w    -85.00 -59.00   0.50    0.30    --  -54.00 -73.00 -37.52   52
 88  \w     61.00  86.00   0.50    0.30    --   54.00  70.00 -44.21   50
 89  \w    -84.00 -59.00   0.50    0.30    --  -54.00 -73.00-173.18   50
 90  \w     63.00  88.00   0.50    0.30    --   54.00  62.00 -65.90   50
 91  \w     63.00  88.00   0.50    0.30    --   54.00  63.00 -57.52   50
 92  \w    -87.00 -61.00   0.50    0.30    --  -54.00 -69.00  68.17   52
 93  \w     61.00  86.00   0.50    0.30    --   54.00  70.00-126.64   50
 94  \w    -90.00 -64.00   0.50    0.30    --  -58.00 -72.00 -39.27   52
 95  \w     66.00  91.00   0.50    0.30    --   58.00  69.00-121.90   50
 96  \w     64.00  89.00   0.50    0.30    --   58.00  72.00-149.84   50
 97  \w     65.00  90.00   0.50    0.30    --   58.00  71.00  24.22   50
 98  \w     65.00  90.00   0.50    0.30    --   58.00  71.00 174.98   50
 99  \w     67.00  92.00   0.50    0.30    --   58.00  62.00 -50.99   50
100  \w     65.00  90.00   0.50    0.30    --   58.00  71.00 -39.36   50
101  \w     65.00  90.00   0.50    0.30    --   58.00  71.00 103.76   50
102  \w     65.00  90.00   0.50    0.30    --   58.00  70.00 117.33   50
103  \w    -88.00 -62.00   0.50    0.30    --  -58.00 -77.00  32.26   52
104  \w     66.00  91.00   0.50    0.30    --   58.00  69.00  60.30   50
105  \w     67.00  92.00   0.50    0.30    --   58.00  62.00 -89.36   50
106  \w     64.00  89.00   0.50    0.30    --   58.00  73.00 155.35   50
107  \w     67.00  92.00   0.50    0.30    --   58.00  64.00 147.41   50
108  \w     65.00  90.00   0.50    0.30    --   58.00  70.00   8.97   50
109  \w     68.00  93.00   0.50    0.30    --   62.00  73.00  25.20   50
110  \w     70.00  95.00   0.50    0.30    --   62.00  69.00 -57.50   50
111  \w     71.00  96.00   0.50    0.30    --   62.00  61.00 -68.87   50
112  \w     69.00  94.00   0.50    0.30    --   62.00  71.00  71.60   50
113  \w     69.00  94.00   0.50    0.30    --   62.00  71.00  57.79   50
114  \w     69.00  94.00   0.50    0.30    --   62.00  70.00-178.69   50
115  \w     69.00  94.00   0.50    0.30    --   62.00  71.00  11.02   50
116  \w     69.00  94.00   0.50    0.30    --   62.00  71.00  80.31   50
117  \w     69.00  94.00   0.50    0.30    --   62.00  71.00 123.51   50
118  \w     26.00  95.00   0.50    0.30    --   62.92   0.00 150.00  138
119  \w     28.00  54.00   0.50    0.30    --   62.92 -95.00-150.00   52
120  \w     62.00 100.00   0.50    0.30    --   62.92   0.00 -90.00   76
121  \w     26.00  69.00   0.50    0.30    --   62.92 -95.00   0.00   86
122  \w     27.00  52.00   0.50    0.30    --   62.92   0.00 -90.00   50
123  \w    -87.00 -22.00   0.50    0.30    --  -63.82 125.00  30.00  130
124  \w    -73.00 -22.00   0.50    0.30    --  -63.82 125.00   0.00  102
125  \w    -86.00 -25.00   0.50    0.30    --  -63.82 125.00-150.00  122
126  \w    -55.00 -22.00   0.50    0.30    --  -63.82 125.00 -30.00   66
127  \w    -90.00 -61.00   0.50    0.30    --  -63.82 125.00 -30.00   58
128  \w     72.00  97.00   0.50    0.30    --   66.00  72.00  63.11   50
129  \w    -96.00 -70.00   0.50    0.30    --  -66.00 -75.00  24.20   52
130  \w     71.00  96.00   0.50    0.30    --   66.00  74.00-153.04   50
131  \w     75.00 105.00   0.50    0.30    --   70.00  75.00 -29.37   60
132  \w     75.00 100.00   0.50    0.30    --   70.00  75.00 146.30   50
133  \w   -104.00 -78.00   0.50    0.30    --  -70.00 -65.00-122.34   52
134  \w   -102.00 -76.00   0.50    0.30    --  -70.00 -72.00 145.64   52
135  \w   -101.00 -75.00   0.50    0.30    --  -70.00 -73.00  12.14   52
136  \w   -101.00 -75.00   0.50    0.30    --  -70.00 -73.00 112.84   52
137  \w   -106.00 -79.00   0.50    0.30    --  -70.00 -65.00 -24.41   54
138  \w    -99.00 -74.00   0.50    0.30    --  -70.00 -75.00 124.99   50
139  \w   -101.00 -75.00   0.50    0.30    --  -70.00 -74.00  88.19   52
140  \w   -101.00 -75.00   0.50    0.30    --  -70.00 -74.00   1.69   52
141  \w   -100.00 -74.00   0.50    0.30    --  -70.00 -75.00 -35.53   52
142  \w   -109.00 -37.00   0.50    0.30    --  -73.68   0.00 -60.00  144
143  \w   -120.00 -94.00   0.50    0.30    --  -74.00 -40.00-108.13   52
144  \w   -105.00 -79.00   0.50    0.30    --  -74.00 -73.00-134.50   52
145  \w   -111.00 -79.00   0.50    0.30    --  -74.00 -73.00-178.56   64
146  \w   -105.00 -79.00   0.50    0.30    --  -74.00 -76.00 -39.89   52
147  \w   -114.00 -83.00   0.50    0.30    --  -74.00 -64.00-109.46   62
148  \w   -110.00 -78.00   0.50    0.30    --  -74.00 -75.00  -1.37   64
149  \w   -105.00 -79.00   0.50    0.30    --  -74.00 -74.00-139.99   52
150  \w   -107.00 -81.00   0.50    0.30    --  -74.00 -72.00 -73.28   52
151  \w   -113.00 -82.00   0.50    0.30    --  -74.00 -65.00-133.72   62
152  \w    -76.00 -50.00   0.50    0.30    --  -74.00 145.00 125.37   52
153  \w   -114.00 -80.00   0.50    0.30    --  -74.00 145.00 125.37   68
154  \w     48.00 102.00   0.50    0.30    --   75.56-125.00  30.00  108
155  \w   -106.00 -80.00   0.50    0.30    --  -78.00 -78.00  51.69   52
156  \w   -106.00 -80.00   0.50    0.30    --  -78.00 -78.00  42.68   52
157  \w   -108.00 -82.00   0.50    0.30    --  -78.25 -80.00  15.85   52
158  \w   -105.00 -79.00   0.50    0.30    --  -78.25 -84.00 101.72   52
159  \w    -63.00 -38.00   0.50    0.30    --  -78.25 115.00 -41.57   50
160  \w    -98.00 -70.00   0.50    0.30    --  -78.25 115.00 -41.57   56
161  \w    -61.00 -36.00   0.50    0.30    --  -78.25  56.00 143.87   50
162  \w   -105.00 -80.00   0.50    0.30    --  -78.25 -80.00  63.20   50
163  \w   -106.00 -80.00   0.50    0.30    --  -78.25 -79.00-176.27   52
164  \w   -109.00 -83.00   0.50    0.30    --  -78.25 -76.00  32.99   52
165  \w   -111.00 -81.00   0.50    0.30    --  -78.25 -77.00 -10.51   60
166  \w   -110.00 -84.00   0.50    0.30    --  -78.25 -77.00 -73.78   52
167  \w   -104.00 -79.00   0.50    0.30    --  -78.25 -81.00-107.24   50
168  \w   -109.00 -81.00   0.50    0.30    --  -78.25 -78.00 133.53   56
169  \w    -88.00 -39.00   0.50    0.30    --  -78.25 122.00  57.54   98
170  \w   -107.00 -80.00   0.50    0.30    --  -78.25 -79.00 111.09   54
171  \w   -106.00 -81.00   0.50    0.30    --  -78.25 -77.00-171.17   50
172  \w   -110.00 -80.00   0.50    0.30    --  -78.25 -81.00  27.44   60
173  \w   -105.00 -80.00   0.50    0.30    --  -78.25 -79.00 171.33   50
174  \w   -106.00 -81.00   0.50    0.30    --  -78.25 -78.00 147.37   50
175  \w    -62.00 -36.00   0.50    0.30    --  -78.25  60.00-143.05   52
176  \w   -115.00 -85.00   0.50    0.30    --  -78.25 -70.00-169.71   60
177  \w   -104.00 -79.00   0.50    0.30    --  -78.25 -82.00 -88.07   50
178  \w   -113.00 -82.00   0.50    0.30    --  -78.25 -78.00 -47.95   62
179  \w   -105.00 -79.00   0.50    0.30    --  -78.25 -81.00 126.09   52
180  \w   -106.00 -80.00   0.50    0.30    --  -78.25 -79.00-135.27   52
181  \w    -62.00 -36.00   0.50    0.30    --  -78.25 124.00 172.85   52
182  \w    -77.00 -43.00   0.50    0.30    --  -78.25  88.00-161.82   68
183  \w    -92.00 -66.00   0.50    0.30    --  -78.25 124.00 172.85   52
184  \w   -109.00 -41.00   0.50    0.30    --  -78.25 130.00-179.59  136
185  \w   -104.00 -79.00   0.50    0.30    --  -78.25 -86.00   7.91   50
186  \w    -66.00 -41.00   0.50    0.30    --  -78.25 123.00 103.44   50
187  \w    -99.00 -73.00   0.50    0.30    --  -78.25 123.00 103.44   52
188  \w   -112.00 -82.00   0.50    0.30    --  -78.25 -77.00 154.62   60
189  \w   -112.00 -43.00   0.50    0.30    --  -78.25 135.00 -39.86  138
190  \w   -110.00 -79.00   0.50    0.30    --  -78.25 -87.00 -27.54   62
191  \w   -109.00 -81.00   0.50    0.30    --  -78.25 -78.00 -56.32   56
192  \w   -105.00 -79.00   0.50    0.30    --  -78.25 -84.00-109.03   52
193  \w    -78.00 -37.00   0.50    0.30    --  -78.25 117.00  46.36   82
194  \w   -106.00 -80.00   0.50    0.30    --  -78.25 -79.00-149.96   52
195  \w   -106.00 -79.00   0.50    0.30    --  -78.25 -81.00-101.24   54
196  \w   -104.00 -79.00   0.50    0.30    --  -78.25 -81.00   3.88   50
197  \w   -104.00 -79.00   0.50    0.30    --  -78.25 -82.00 -78.66   50
198  \w   -113.00 -79.00   0.50    0.30    --  -78.25 -83.00 105.67   68
199  \w   -105.00 -80.00   0.50    0.30    --  -78.25 -80.00 -63.24   50
200  \w    -67.00 -42.00   0.50    0.30    --  -78.25  89.00  18.44   50
201  \w   -106.00 -81.00   0.50    0.30    --  -78.25 -78.00 118.59   50
202  \w    -84.00 -37.00   0.50    0.30    --  -78.25 127.00-138.35   94
203  \w   -104.00 -79.00   0.50    0.30    --  -78.25 -90.00  56.95   50
204  \w   -112.00 -79.00   0.50    0.30    --  -78.25 -83.00 -12.15   66
205  \w   -104.00 -79.00   0.50    0.30    --  -78.25 -84.00  75.12   50
206  \w   -113.00 -81.00   0.50    0.30    --  -78.25 -78.00  87.42   64
207  \w   -105.00 -80.00   0.50    0.30    --  -78.25 -79.00  80.95   50
208  \w    -66.00 -41.00   0.50    0.30    --  -78.25 101.00 116.53   50
209  \w     40.00  98.00   0.50    0.30    --   79.75-112.00-137.49  116
210  \w     40.00  77.00   0.50    0.30    --   79.75  -4.00  32.40   74
211  \w     67.00 126.00   0.50    0.30    --   79.75  23.00 163.75  118
212  \w     88.00 113.00   0.50    0.30    --   79.75   5.00   4.84   50
213  \w     45.00  78.00   0.50    0.30    --   79.75   5.00   4.84   66
214  \w     37.00 110.00   0.50    0.30    --   79.75-129.00-141.90  146
215  \w     39.00  64.00   0.50    0.30    --   79.75 -59.00 -83.08   50
216  \w     51.00 111.00   0.50    0.30    --   79.75-131.00 -53.32  120
217  \w     52.00  79.00   0.50    0.30    --   79.75  -4.00 -29.58   54
218  \w     45.00  70.00   0.50    0.30    --   79.75 -81.00 -18.14   50
219  \w     42.00 123.00   0.50    0.30    --   79.75-149.00  -7.34  162
220  \w     89.00 114.00   0.50    0.30    --   79.75  78.00  70.53   50
221  \w     40.00  65.00   0.50    0.30    --   79.75  -4.00  77.00   50
222  \w     66.00 118.00   0.50    0.30    --   79.75  23.00 -64.47  104
223  \w     40.00  67.00   0.50    0.30    --   79.75-111.00 -14.08   54
224  \w     99.00 124.00   0.50    0.30    --   79.75  11.00 -76.11   50
225  \w     49.00  78.00   0.50    0.30    --   79.75  11.00 -76.11   58
226  \w     48.00 107.00   0.50    0.30    --   79.75   7.00 123.50  118
227  \w     40.00  70.00   0.50    0.30    --   79.75  -4.00 -46.07   60
228  \w     93.00 123.00   0.50    0.30    --   79.75  47.00 -69.92   60
229  \w     91.00 116.00   0.50    0.30    --   79.75  49.00 154.01   50
230  \w     43.00 111.00   0.50    0.30    --   79.75-131.00  13.11  136
231  \w     90.00 115.00   0.50    0.30    --   79.75  78.00 159.74   50
232  \w     98.00 126.00   0.50    0.30    --   79.75  42.00-139.50   56
233  \w     40.00  99.00   0.50    0.30    --   79.75-116.00  85.52  118
234  \w     39.00 106.00   0.50    0.30    --   79.75-123.00 115.14  134
235  \w     91.00 123.00   0.50    0.30    --   79.75  45.00  70.73   64
236  \w     42.00  88.00   0.50    0.30    --   79.75  -3.00 110.49   92
237  \w     83.00 116.00   0.50    0.30    --   79.75  -2.00-131.13   66
238  \w     48.00  80.00   0.50    0.30    --   79.75  -2.00-131.13   64
239  \w     74.00 111.00   0.50    0.30    --   79.75-136.00 176.00   74
240  \w     47.00  78.00   0.50    0.30    --   79.75  -4.00-179.67   62
241  \w    100.00 127.00   0.50    0.30    --   79.75  36.00-177.89   54
242  \w     46.00  71.00   0.50    0.30    --   79.75-136.00 176.00   50
243  \w     55.00 125.00   0.50    0.30    --   79.75  15.00  21.78  140
244  \w     40.00  93.00   0.50    0.30    --   79.75-113.00  32.17  106
245  \w     65.00 126.00   0.50    0.30    --   79.75  22.00  66.38  122
246  \w     52.00 101.00   0.50    0.30    --   79.75   9.00-108.36   98
;
_diffrn_measurement_device 'four-circle diffractometer'
_diffrn_measurement_device_type 'XtaLAB Synergy R, DW system, HyPix-Arc 150'
_diffrn_measurement_method '\w scans'
_diffrn_orient_matrix_type 'CrysAlisPro convention (1999,Acta A55,543-557)'
_diffrn_orient_matrix_UB_11 0.0517761000
_diffrn_orient_matrix_UB_12 -0.0014261000
_diffrn_orient_matrix_UB_13 -0.0548866000
_diffrn_orient_matrix_UB_21 -0.0632663000
_diffrn_orient_matrix_UB_22 -0.0102690000
_diffrn_orient_matrix_UB_23 -0.0445041000
_diffrn_orient_matrix_UB_31 -0.0076177000
_diffrn_orient_matrix_UB_32 0.0753910000
_diffrn_orient_matrix_UB_33 -0.0071130000
_diffrn_radiation_monochromator mirror
_diffrn_radiation_probe x-ray
_diffrn_radiation_type 'Cu K\a'
_diffrn_radiation_wavelength 1.54184
_diffrn_reflns_av_R_equivalents 0.0257
_diffrn_reflns_av_unetI/netI 0.0072
_diffrn_reflns_Laue_measured_fraction_full 0.999
_diffrn_reflns_Laue_measured_fraction_max 0.993
_diffrn_reflns_limit_h_max 23
_diffrn_reflns_limit_h_min -23
_diffrn_reflns_limit_k_max 24
_diffrn_reflns_limit_k_min -21
_diffrn_reflns_limit_l_max 27
_diffrn_reflns_limit_l_min -27
_diffrn_reflns_number 512297
_diffrn_reflns_point_group_measured_fraction_full 0.999
_diffrn_reflns_point_group_measured_fraction_max 0.993
_diffrn_reflns_theta_full 67.684
_diffrn_reflns_theta_max 75.256
_diffrn_reflns_theta_min 2.986
_diffrn_source 'Rotating-anode X-ray tube'
_diffrn_source_type 'Rigaku (Cu) X-ray Source'
_exptl_absorpt_coefficient_mu 3.344
_exptl_absorpt_correction_T_max 1.000
_exptl_absorpt_correction_T_min 0.432
_exptl_absorpt_correction_type gaussian
_exptl_absorpt_process_details
;
CrysAlisPro 1.171.43.36a (Rigaku Oxford Diffraction, 2022)
Numerical absorption correction based on gaussian integration over
a multifaceted crystal model
Empirical absorption correction using spherical harmonics,
implemented in SCALE3 ABSPACK scaling algorithm.
;
_exptl_crystal_colour 'clear orangish yellow'
_exptl_crystal_colour_lustre clear
_exptl_crystal_colour_modifier orangish
_exptl_crystal_colour_primary yellow
_exptl_crystal_density_diffrn 1.148
_exptl_crystal_description block
_exptl_crystal_F_000 3060
_exptl_crystal_recrystallization_method 'Re-crystallisation from solvent: toluene/n-hexane'
_exptl_crystal_size_max 0.31
_exptl_crystal_size_mid 0.24
_exptl_crystal_size_min 0.15
_refine_diff_density_max 0.487
_refine_diff_density_min -0.379
_refine_diff_density_rms 0.036
_refine_ls_extinction_method none
_refine_ls_goodness_of_fit_ref 1.040
_refine_ls_hydrogen_treatment constr
_refine_ls_matrix_type full
_refine_ls_number_parameters 992
_refine_ls_number_reflns 16896
_refine_ls_number_restraints 144
_refine_ls_restrained_S_all 1.038
_refine_ls_R_factor_all 0.0306
_refine_ls_R_factor_gt 0.0295
_refine_ls_shift/su_max 0.002
_refine_ls_shift/su_mean 0.000
_refine_ls_structure_factor_coef Fsqd
_refine_ls_weighting_details 'w=1/[\s^2^(Fo^2^)+(0.0453P)^2^+2.8603P] where P=(Fo^2^+2Fc^2^)/3'
_refine_ls_weighting_scheme calc
_refine_ls_wR_factor_gt 0.0816
_refine_ls_wR_factor_ref 0.0823
_reflns_Friedel_coverage 0.000
_reflns_number_gt 16306
_reflns_number_total 16896
_reflns_threshold_expression 'I > 2\s(I)'
_cod_data_source_file d6sc01229a2.cif
_cod_data_source_block fg110_neu_p21-n
_cod_original_formula_sum 'C85.50 H116 Fe2 Mg2 N4 O4'
_cod_database_code 1577036
_shelx_shelxl_version_number 2018/3
_chemical_oxdiff_formula C82H112Fe2Mg2N4O4
_shelx_space_group_comment
;
The symmetry employed for this shelxl refinement is uniquely defined
by the following loop, which should always be used as a source of
symmetry information in preference to the above space-group names.
They are only intended as comments.
;
_shelx_estimated_absorpt_t_max 0.634
_shelx_estimated_absorpt_t_min 0.424
_olex2_refinement_description
;
1. Fixed Uiso
 At 1.2 times of:
  All C(H) groups, All C(H,H) groups
 At 1.5 times of:
  All C(H,H,H) groups
2. Restrained distances
 C13-C14
 1.51 with sigma of 0.02
 C14-C15 = C14-C19 = C16-C17
 1.39 with sigma of 0.02
 C15-C16 = C17-C18 = C18-C19
 1.38 with sigma of 0.02
 C13-C15 = C13-C19
 2.52 with sigma of 0.04
 C14-C16
 2.42 with sigma of 0.04
 C14-C18
 2.41 with sigma of 0.04
 C15-C17
 2.39 with sigma of 0.04
 C16-C18 = C17-C19
 2.4 with sigma of 0.04
 C14-C15 \\sim C15-C16 \\sim C16-C17 \\sim C17-C18 \\sim C18-C19 \\sim C19-C14
 with sigma of 0.02
 C14-C18 \\sim C14-C16 \\sim C19-C17 \\sim C15-C19 \\sim C16-C18 \\sim C15-C17
 with sigma of 0.04
 C13-C19 \\sim C13-C15
 with sigma of 0.04
 C00K-C01J \\sim C00K-C21
 with sigma of 0.02
 C01J-C12 \\sim C21-C1A
 with sigma of 0.02
 C01J-C20 \\sim C21-C9A
 with sigma of 0.02
 C00K-C12 \\sim C00K-C1A
 with sigma of 0.04
 C00K-C20 \\sim C00K-C9A
 with sigma of 0.04
 C12-C20 \\sim C1A-C9A
 with sigma of 0.04
 C01P-C02I \\sim C01P-C11
 with sigma of 0.02
 C01P-C02K \\sim C01P-C02L
 with sigma of 0.02
3. Restrained planarity
 C13, C14, C15, C16, C17, C18, C19
 with sigma of 0.1
4. Uiso/Uaniso restraints and constraints
C13 \\sim C14 \\sim C15 \\sim C16 \\sim C17 \\sim C18 \\sim C19: within 2A with
sigma of 0.04 and sigma for terminal atoms of 0.08 within 2A
5. Rigid body (RIGU) restrains
 C13, C14, C15, C16, C17, C18, C19
 with sigma for 1-2 distances of 0.004 and sigma for 1-3 distances of 0.004
6. Others
 Sof(C21)=Sof(H21)=Sof(C9A)=Sof(H9AA)=Sof(H9AB)=Sof(H9AC)=Sof(C1A)=Sof(H1AA)=
 Sof(H1AB)=Sof(H1AC)=1-FVAR(1)
 Sof(C01J)=Sof(H01N)=Sof(C12)=Sof(H12A)=Sof(H12B)=Sof(H12C)=Sof(C20)=Sof(H20A)=
 Sof(H20B)=Sof(H20C)=FVAR(1)
 Sof(H01S)=Sof(C11)=Sof(H11A)=Sof(H11B)=Sof(H11C)=Sof(C02L)=Sof(H16)=Sof(H24)=
 Sof(H25)=1-FVAR(2)
 Sof(H01R)=Sof(C02I)=Sof(H13)=Sof(HX)=Sof(HY)=Sof(C02K)=Sof(H15)=Sof(H22)=
 Sof(H23)=FVAR(2)
 Fixed Sof: C13(0.5) H13A(0.5) H13B(0.5) H13C(0.5) C14(0.5) C15(0.5) H15A(0.5)
 C16(0.5) H16A(0.5) C17(0.5) H17(0.5) C18(0.5) H18(0.5) C19(0.5) H19(0.5)
7.a Ternary CH refined with riding coordinates:
 C00S(H00S), C00W(H00W), C014(H014), C01J(H01N), C01N(H01Q), C01P(H01R),
 C01P(H01S), C01S(H01X), C01T(H01Y), C21(H21)
7.b Aromatic/amide H refined with riding coordinates:
 C00N(H00N), C6(H6), C00Y(H00Y), C9(H9), C013(H013), C016(H016), C01A(H01D),
 C01L(H01O), C01M(H01P), C01R(H01W), C01U(H01Z), C01W(H1), C01X(H2), C022(H022),
  C15(H15A), C16(H16A), C17(H17), C18(H18), C19(H19)
7.c Idealised Me refined as rotating group:
 C011(H01A,H01B,H01C), C01D(H01E,H01F,H01G), C01G(H01H,H01I,H01J), C01H(H01K,
 H01L,H01M), C01Q(H01T,H01U,H01V), C01V(H01,H,HA), C01Y(H3,HB,HC), C01Z(H4,HD,
 HE), C020(H02A,H02B,H02C), C021(H02D,H02E,H02F), C023(H02G,H02H,H02I),
 C024(H02J,H02K,H02L), C025(H02M,H02N,H02O), C026(H02P,H02Q,H02R), C027(H02S,
 H02T,H02U), C028(H02V,H02W,H02X), C029(H02Y,HF,HG), C02A(H02Z,HH,HI), C02B(H02,
 HJ,HK), C02C(H5,HL,HM), C02D(H7,HN,HO), C02E(H8,HP,HQ), C02F(H10,HR,HS),
 C02G(H11,HT,HU), C02H(H12,HV,HW), C02I(H13,HX,HY), C02J(H14,HZ,H20), C02K(H15,
 H22,H23), C13(H13A,H13B,H13C), C12(H12A,H12B,H12C), C20(H20A,H20B,H20C),
 C9A(H9AA,H9AB,H9AC), C1A(H1AA,H1AB,H1AC), C11(H11A,H11B,H11C), C02L(H16,H24,
 H25)
;
_olex2_submission_special_instructions 'No special instructions were received'
_oxdiff_exptl_absorpt_empirical_details
;
Empirical correction (ABSPACK) includes:
- Absorption correction using spherical harmonics
- Frame scaling
;
_oxdiff_exptl_absorpt_empirical_full_max 1.418
_oxdiff_exptl_absorpt_empirical_full_min 0.777

loop_
_space_group_symop_operation_xyz
'x, y, z'
'-x+1/2, y+1/2, -z+1/2'
'-x, -y, -z'
'x-1/2, -y-1/2, z-1/2'

loop_
_atom_site_label
_atom_site_type_symbol
_atom_site_fract_x
_atom_site_fract_y
_atom_site_fract_z
_atom_site_U_iso_or_equiv
_atom_site_adp_type
_atom_site_occupancy
_atom_site_site_symmetry_order
_atom_site_calc_flag
_atom_site_refinement_flags_posn
_atom_site_refinement_flags_adp
_atom_site_refinement_flags_occupancy
_atom_site_disorder_assembly
_atom_site_disorder_group
Fe1 Fe 0.65172(2) 0.40192(2) 0.88346(2) 0.01994(5) Uani 1 1 d . . . . .
Fe2 Fe 0.50064(2) 0.23301(2) 0.65492(2) 0.02359(5) Uani 1 1 d . . . . .
Mg2 Mg 0.41233(2) 0.38137(2) 0.80095(2) 0.01813(8) Uani 1 1 d . . . . .
Mg1 Mg 0.71685(2) 0.35033(2) 0.69010(2) 0.02008(8) Uani 1 1 d . . . . .
O3 O 0.71349(5) 0.40893(5) 0.76163(4) 0.0303(2) Uani 1 1 d . . . . .
O4 O 0.50946(5) 0.39122(5) 0.83237(5) 0.0317(2) Uani 1 1 d . . . . .
O2 O 0.62982(5) 0.29666(5) 0.69795(4) 0.02865(19) Uani 1 1 d . . . . .
O1 O 0.42215(5) 0.32819(5) 0.72705(4) 0.0350(2) Uani 1 1 d . . . . .
N4 N 0.36036(5) 0.46845(5) 0.79221(4) 0.01945(19) Uani 1 1 d . . . . .
N3 N 0.34101(5) 0.34036(5) 0.85794(4) 0.01989(19) Uani 1 1 d . . . . .
N1 N 0.72895(5) 0.38774(5) 0.60503(5) 0.0224(2) Uani 1 1 d . . . . .
N2 N 0.79793(5) 0.28559(5) 0.68571(5) 0.0215(2) Uani 1 1 d . . . . .
C00D C 0.37341(6) 0.50951(6) 0.73925(5) 0.0213(2) Uani 1 1 d . . . . .
C00E C 0.32781(6) 0.27037(6) 0.85813(6) 0.0224(2) Uani 1 1 d . . . . .
C7 C 0.80558(6) 0.25670(6) 0.63132(6) 0.0233(2) Uani 1 1 d . . . . .
C00G C 0.83874(6) 0.26294(6) 0.73785(6) 0.0235(2) Uani 1 1 d . . . . .
C00H C 0.71050(7) 0.45299(6) 0.58388(5) 0.0247(2) Uani 1 1 d . . . . .
C00I C 0.81652(7) 0.20782(7) 0.77224(6) 0.0261(3) Uani 1 1 d . . . . .
C00J C 0.42215(6) 0.56232(6) 0.74257(6) 0.0222(2) Uani 1 1 d . . . . .
C00K C 0.34068(6) 0.49174(6) 0.68284(6) 0.0251(2) Uani 1 1 d D . . . .
C8 C 0.30224(6) 0.37960(6) 0.89399(5) 0.0227(2) Uani 1 1 d . . . . .
C00M C 0.26540(7) 0.24611(7) 0.82935(6) 0.0274(3) Uani 1 1 d . . . . .
C00N C 0.43628(7) 0.59765(6) 0.68871(6) 0.0254(3) Uani 1 1 d . . . . .
H00N H 0.468730 0.633635 0.690129 0.031 Uiso 1 1 calc R U . . .
C6 C 0.77343(7) 0.27985(6) 0.57646(6) 0.0252(2) Uani 1 1 d . . . . .
H6 H 0.772767 0.249042 0.543424 0.030 Uiso 1 1 calc R U . . .
C5 C 0.74226(6) 0.34127(6) 0.56305(5) 0.0237(2) Uani 1 1 d . . . . .
C00Q C 0.63856(7) 0.47238(7) 0.58138(5) 0.0266(3) Uani 1 1 d . . . . .
C10 C 0.31666(6) 0.48834(6) 0.83641(6) 0.0232(2) Uani 1 1 d . . . . .
C00S C 0.46199(7) 0.58041(6) 0.80147(6) 0.0245(2) Uani 1 1 d . . . . .
H00S H 0.441082 0.554369 0.836134 0.029 Uiso 1 1 calc R U . . .
C00T C 0.37890(7) 0.22619(6) 0.88182(6) 0.0267(3) Uani 1 1 d . . . . .
C00U C 0.72576(7) 0.45571(7) 0.93673(6) 0.0290(3) Uani 1 1 d . . . . .
C00V C 0.74288(7) 0.38615(7) 0.93825(6) 0.0297(3) Uani 1 1 d . . . . .
C00W C 0.74828(7) 0.17028(7) 0.75811(6) 0.0290(3) Uani 1 1 d . . . . .
H00W H 0.730983 0.184336 0.716448 0.035 Uiso 1 1 calc R U . . .
C00X C 0.89934(7) 0.29974(7) 0.75541(6) 0.0277(3) Uani 1 1 d . . . . .
C00Y C 0.40394(7) 0.58128(7) 0.63334(6) 0.0280(3) Uani 1 1 d . . . . .
H00Y H 0.414092 0.606104 0.597267 0.034 Uiso 1 1 calc R U . . .
C9 C 0.29565(7) 0.44811(6) 0.88627(6) 0.0252(2) Uani 1 1 d . . . . .
H9 H 0.273809 0.470800 0.919533 0.030 Uiso 1 1 calc R U . . .
C010 C 0.65652(7) 0.46376(7) 0.96112(6) 0.0301(3) Uani 1 1 d . . . . .
C011 C 0.85083(8) 0.19524(7) 0.62545(6) 0.0319(3) Uani 1 1 d . . . . .
H01A H 0.895539 0.201329 0.648299 0.048 Uiso 1 1 calc R U . . .
H01B H 0.861309 0.187195 0.581867 0.048 Uiso 1 1 calc R U . . .
H01C H 0.824961 0.157361 0.642379 0.048 Uiso 1 1 calc R U . . .
C2 C 0.57699(7) 0.26972(6) 0.67920(6) 0.0244(2) Uani 1 1 d . . . . .
C013 C 0.62246(8) 0.53664(7) 0.56278(6) 0.0321(3) Uani 1 1 d . . . . .
H013 H 0.574108 0.550510 0.561258 0.039 Uiso 1 1 calc R U . . .
C014 C 0.44805(7) 0.24899(7) 0.91155(7) 0.0304(3) Uani 1 1 d . . . . .
H014 H 0.446817 0.298260 0.914526 0.036 Uiso 1 1 calc R U . . .
C015 C 0.76515(8) 0.49730(7) 0.56794(6) 0.0298(3) Uani 1 1 d . . . . .
C016 C 0.85780(7) 0.18892(7) 0.82316(6) 0.0309(3) Uani 1 1 d . . . . .
H016 H 0.844137 0.151363 0.846537 0.037 Uiso 1 1 calc R U . . .
C1 C 0.45359(6) 0.28786(7) 0.69649(6) 0.0277(3) Uani 1 1 d . . . . .
C3 C 0.68743(6) 0.40451(6) 0.81238(6) 0.0238(2) Uani 1 1 d . . . . .
C4 C 0.56826(6) 0.39436(6) 0.85414(6) 0.0234(2) Uani 1 1 d . . . . .
C01A C 0.35683(7) 0.52882(7) 0.63043(6) 0.0283(3) Uani 1 1 d . . . . .
H01D H 0.335096 0.517825 0.592127 0.034 Uiso 1 1 calc R U . . .
C01B C 0.68456(7) 0.35192(7) 0.96472(6) 0.0314(3) Uani 1 1 d . . . . .
C01C C 0.63093(7) 0.39977(8) 0.97788(6) 0.0321(3) Uani 1 1 d . . . . .
C01D C 0.54097(7) 0.56184(7) 0.79604(7) 0.0311(3) Uani 1 1 d . . . . .
H01E H 0.545115 0.514986 0.785336 0.047 Uiso 1 1 calc R U . . .
H01F H 0.565066 0.570001 0.835506 0.047 Uiso 1 1 calc R U . . .
H01G H 0.563192 0.588675 0.763815 0.047 Uiso 1 1 calc R U . . .
C01E C 0.45041(7) 0.13944(7) 0.65231(6) 0.0308(3) Uani 1 1 d . . . . .
C01F C 0.41983(7) 0.18278(7) 0.60746(7) 0.0331(3) Uani 1 1 d . . . . .
C01G C 0.72310(8) 0.35358(7) 0.49617(6) 0.0344(3) Uani 1 1 d . . . . .
H01H H 0.671969 0.362816 0.492680 0.052 Uiso 1 1 calc R U . . .
H01I H 0.734739 0.314387 0.471693 0.052 Uiso 1 1 calc R U . . .
H01J H 0.750192 0.391500 0.480826 0.052 Uiso 1 1 calc R U . . .
C01H C 0.26201(9) 0.35038(7) 0.94768(7) 0.0370(3) Uani 1 1 d . . . . .
H01K H 0.226621 0.318754 0.932280 0.055 Uiso 1 1 calc R U . . .
H01L H 0.237832 0.385736 0.970270 0.055 Uiso 1 1 calc R U . . .
H01M H 0.295484 0.327718 0.975303 0.055 Uiso 1 1 calc R U . . .
C01I C 0.47475(9) 0.20152(8) 0.56511(6) 0.0371(3) Uani 1 1 d . . . . .
C01J C 0.2914(4) 0.4299(5) 0.6779(5) 0.0234(14) Uani 0.55(2) 1 d D . P A 1
H01N H 0.300471 0.400773 0.714310 0.028 Uiso 0.55(2) 1 calc R U P A 1
C01K C 0.53849(8) 0.17024(7) 0.58540(7) 0.0347(3) Uani 1 1 d . . . . .
C01L C 0.93803(7) 0.27877(7) 0.80695(7) 0.0322(3) Uani 1 1 d . . . . .
H01O H 0.979034 0.302920 0.819447 0.039 Uiso 1 1 calc R U . . .
C01M C 0.25448(8) 0.17805(7) 0.82709(7) 0.0334(3) Uani 1 1 d . . . . .
H01P H 0.211929 0.161285 0.809052 0.040 Uiso 1 1 calc R U . . .
C01N C 0.57930(7) 0.42590(7) 0.60059(6) 0.0287(3) Uani 1 1 d . . . . .
H01Q H 0.599757 0.380370 0.603058 0.034 Uiso 1 1 calc R U . . .
C01O C 0.52304(7) 0.13172(7) 0.63837(7) 0.0331(3) Uani 1 1 d . . . . .
C01P C 0.92251(7) 0.35998(7) 0.71897(7) 0.0338(3) Uani 1 1 d D . . . .
H01R H 0.881734 0.372788 0.691618 0.041 Uiso 0.36(3) 1 calc R U P B 1
H01S H 0.878701 0.379739 0.700095 0.041 Uiso 0.64(3) 1 calc R U P B 2
C01Q C 0.45493(8) 0.65403(7) 0.81714(7) 0.0340(3) Uani 1 1 d . . . . .
H01T H 0.476796 0.680460 0.784440 0.051 Uiso 1 1 calc R U . . .
H01U H 0.479109 0.663053 0.856402 0.051 Uiso 1 1 calc R U . . .
H01V H 0.404386 0.665585 0.820578 0.051 Uiso 1 1 calc R U . . .
C01R C 0.91806(8) 0.22384(7) 0.84008(6) 0.0332(3) Uani 1 1 d . . . . .
H01W H 0.945694 0.209967 0.874544 0.040 Uiso 1 1 calc R U . . .
C01S C 0.84357(8) 0.47820(8) 0.57124(8) 0.0384(3) Uani 1 1 d . . . . .
H01X H 0.846379 0.430779 0.583891 0.046 Uiso 1 1 calc R U . . .
C01T C 0.21162(8) 0.29075(8) 0.79810(7) 0.0375(3) Uani 1 1 d . . . . .
H01Y H 0.227547 0.337503 0.803701 0.045 Uiso 1 1 calc R U . . .
C01U C 0.67555(9) 0.58043(7) 0.54653(6) 0.0356(3) Uani 1 1 d . . . . .
H01Z H 0.663600 0.623831 0.533441 0.043 Uiso 1 1 calc R U . . .
C01V C 0.28506(8) 0.55708(7) 0.83546(8) 0.0367(3) Uani 1 1 d . . . . .
H01 H 0.318143 0.587943 0.855406 0.055 Uiso 1 1 calc R U . . .
H H 0.239701 0.557029 0.857677 0.055 Uiso 1 1 calc R U . . .
HA H 0.276865 0.570802 0.792672 0.055 Uiso 1 1 calc R U . . .
C01W C 0.36590(8) 0.15857(7) 0.87690(7) 0.0354(3) Uani 1 1 d . . . . .
H1 H 0.400394 0.128253 0.892100 0.043 Uiso 1 1 calc R U . . .
C01X C 0.74609(8) 0.56101(7) 0.54934(6) 0.0344(3) Uani 1 1 d . . . . .
H2 H 0.782337 0.591554 0.538429 0.041 Uiso 1 1 calc R U . . .
C01Y C 0.75955(8) 0.09517(7) 0.75679(7) 0.0361(3) Uani 1 1 d . . . . .
H3 H 0.774174 0.079909 0.797829 0.054 Uiso 1 1 calc R U . . .
HB H 0.796735 0.084303 0.726879 0.054 Uiso 1 1 calc R U . . .
HC H 0.714946 0.073378 0.744828 0.054 Uiso 1 1 calc R U . . .
C01Z C 0.55272(8) 0.44455(8) 0.66491(7) 0.0369(3) Uani 1 1 d . . . . .
H4 H 0.530974 0.488527 0.663516 0.055 Uiso 1 1 calc R U . . .
HD H 0.592929 0.444845 0.693926 0.055 Uiso 1 1 calc R U . . .
HE H 0.517242 0.412204 0.678474 0.055 Uiso 1 1 calc R U . . .
C020 C 0.51671(8) 0.42408(8) 0.55500(7) 0.0391(3) Uani 1 1 d . . . . .
H02A H 0.483122 0.389501 0.567305 0.059 Uiso 1 1 calc R U . . .
H02B H 0.534522 0.414653 0.513519 0.059 Uiso 1 1 calc R U . . .
H02C H 0.492440 0.466939 0.555010 0.059 Uiso 1 1 calc R U . . .
C021 C 0.69083(8) 0.18853(8) 0.80541(7) 0.0375(3) Uani 1 1 d . . . . .
H02D H 0.645543 0.167854 0.793634 0.056 Uiso 1 1 calc R U . . .
H02E H 0.684981 0.236606 0.806454 0.056 Uiso 1 1 calc R U . . .
H02F H 0.705334 0.172766 0.846314 0.056 Uiso 1 1 calc R U . . .
C022 C 0.30410(8) 0.13481(7) 0.85046(7) 0.0380(3) Uani 1 1 d . . . . .
H022 H 0.295826 0.088573 0.848406 0.046 Uiso 1 1 calc R U . . .
C023 C 0.51194(8) 0.22956(8) 0.87176(8) 0.0411(4) Uani 1 1 d . . . . .
H02G H 0.555353 0.249591 0.888728 0.062 Uiso 1 1 calc R U . . .
H02H H 0.504373 0.245270 0.829489 0.062 Uiso 1 1 calc R U . . .
H02I H 0.516976 0.181391 0.871598 0.062 Uiso 1 1 calc R U . . .
C024 C 0.77394(9) 0.50948(9) 0.91442(8) 0.0460(4) Uani 1 1 d . . . . .
H02J H 0.800859 0.493745 0.878702 0.069 Uiso 1 1 calc R U . . .
H02K H 0.807140 0.521925 0.947455 0.069 Uiso 1 1 calc R U . . .
H02L H 0.745368 0.547968 0.902495 0.069 Uiso 1 1 calc R U . . .
C025 C 0.45598(9) 0.22102(9) 0.97694(8) 0.0443(4) Uani 1 1 d . . . . .
H02M H 0.458112 0.172711 0.975028 0.067 Uiso 1 1 calc R U . . .
H02N H 0.415011 0.234490 1.001816 0.067 Uiso 1 1 calc R U . . .
H02O H 0.499902 0.237992 0.995764 0.067 Uiso 1 1 calc R U . . .
C026 C 0.61556(10) 0.52687(9) 0.96908(8) 0.0480(4) Uani 1 1 d . . . . .
H02P H 0.637151 0.561593 0.943843 0.072 Uiso 1 1 calc R U . . .
H02Q H 0.616804 0.540081 1.012546 0.072 Uiso 1 1 calc R U . . .
H02R H 0.566007 0.520110 0.956062 0.072 Uiso 1 1 calc R U . . .
C027 C 0.68261(10) 0.27952(8) 0.98009(9) 0.0506(4) Uani 1 1 d . . . . .
H02S H 0.633376 0.263555 0.977580 0.076 Uiso 1 1 calc R U . . .
H02T H 0.701042 0.272734 1.021967 0.076 Uiso 1 1 calc R U . . .
H02U H 0.712146 0.255108 0.950726 0.076 Uiso 1 1 calc R U . . .
C028 C 0.81118(8) 0.35512(10) 0.91751(8) 0.0477(4) Uani 1 1 d . . . . .
H02V H 0.801019 0.312231 0.898480 0.072 Uiso 1 1 calc R U . . .
H02W H 0.842822 0.348878 0.953122 0.072 Uiso 1 1 calc R U . . .
H02X H 0.834358 0.383969 0.887375 0.072 Uiso 1 1 calc R U . . .
C029 C 0.60971(9) 0.17275(10) 0.55365(9) 0.0539(5) Uani 1 1 d . . . . .
H02Y H 0.613514 0.213925 0.530150 0.081 Uiso 1 1 calc R U . . .
HF H 0.614019 0.135048 0.525590 0.081 Uiso 1 1 calc R U . . .
HG H 0.647918 0.170921 0.584583 0.081 Uiso 1 1 calc R U . . .
C02A C 0.56047(10) 0.38693(11) 1.00849(8) 0.0538(5) Uani 1 1 d . . . . .
H02Z H 0.523190 0.412859 0.987941 0.081 Uiso 1 1 calc R U . . .
HH H 0.563429 0.399732 1.052010 0.081 Uiso 1 1 calc R U . . .
HI H 0.548891 0.339848 1.005467 0.081 Uiso 1 1 calc R U . . .
C02B C 0.41178(11) 0.10582(9) 0.70438(8) 0.0523(4) Uani 1 1 d . . . . .
H02 H 0.444374 0.100147 0.739425 0.078 Uiso 1 1 calc R U . . .
HJ H 0.394718 0.062498 0.690595 0.078 Uiso 1 1 calc R U . . .
HK H 0.371117 0.132951 0.716968 0.078 Uiso 1 1 calc R U . . .
C02C C 0.20990(12) 0.27558(10) 0.72868(9) 0.0572(5) Uani 1 1 d . . . . .
H5 H 0.197077 0.229153 0.722328 0.086 Uiso 1 1 calc R U . . .
HL H 0.257023 0.283996 0.711025 0.086 Uiso 1 1 calc R U . . .
HM H 0.174522 0.303917 0.708404 0.086 Uiso 1 1 calc R U . . .
C02D C 0.57461(10) 0.08768(9) 0.67239(10) 0.0524(4) Uani 1 1 d . . . . .
H7 H 0.622859 0.105835 0.669066 0.079 Uiso 1 1 calc R U . . .
HN H 0.573434 0.043339 0.654304 0.079 Uiso 1 1 calc R U . . .
HO H 0.561095 0.085214 0.715916 0.079 Uiso 1 1 calc R U . . .
C02E C 0.88295(10) 0.51877(11) 0.61938(10) 0.0588(5) Uani 1 1 d . . . . .
H8 H 0.880674 0.565618 0.608198 0.088 Uiso 1 1 calc R U . . .
HP H 0.932876 0.504658 0.621298 0.088 Uiso 1 1 calc R U . . .
HQ H 0.860735 0.512240 0.659723 0.088 Uiso 1 1 calc R U . . .
C02F C 0.34245(9) 0.20048(10) 0.60253(11) 0.0563(5) Uani 1 1 d . . . . .
H10 H 0.321137 0.200245 0.643696 0.084 Uiso 1 1 calc R U . . .
HR H 0.317944 0.168176 0.576296 0.084 Uiso 1 1 calc R U . . .
HS H 0.337662 0.244586 0.584380 0.084 Uiso 1 1 calc R U . . .
C02G C 0.46631(12) 0.24214(10) 0.50804(8) 0.0578(5) Uani 1 1 d . . . . .
H11 H 0.424888 0.271232 0.512326 0.087 Uiso 1 1 calc R U . . .
HT H 0.459288 0.212963 0.472479 0.087 Uiso 1 1 calc R U . . .
HU H 0.509229 0.268881 0.501886 0.087 Uiso 1 1 calc R U . . .
C02H C 0.13700(9) 0.28383(11) 0.82550(12) 0.0634(6) Uani 1 1 d . . . . .
H12 H 0.104954 0.316034 0.806151 0.095 Uiso 1 1 calc R U . . .
HV H 0.139188 0.291916 0.870021 0.095 Uiso 1 1 calc R U . . .
HW H 0.119060 0.239100 0.817878 0.095 Uiso 1 1 calc R U . . .
C02I C 0.9378(18) 0.4186(9) 0.7615(9) 0.083(6) Uani 0.36(3) 1 d D . P B 1
H13 H 0.894187 0.430939 0.783248 0.124 Uiso 0.36(3) 1 calc R U P B 1
HX H 0.954437 0.456122 0.736860 0.124 Uiso 0.36(3) 1 calc R U P B 1
HY H 0.974721 0.406309 0.791480 0.124 Uiso 0.36(3) 1 calc R U P B 1
C02J C 0.88006(11) 0.48496(13) 0.50836(10) 0.0667(6) Uani 1 1 d . . . . .
H14 H 0.853771 0.459144 0.477535 0.100 Uiso 1 1 calc R U . . .
HZ H 0.929087 0.468540 0.511362 0.100 Uiso 1 1 calc R U . . .
H20 H 0.880615 0.531523 0.496049 0.100 Uiso 1 1 calc R U . . .
C02K C 0.9862(14) 0.3426(11) 0.6766(12) 0.087(6) Uani 0.36(3) 1 d D . P B 1
H15 H 1.028064 0.332233 0.702048 0.130 Uiso 0.36(3) 1 calc R U P B 1
H22 H 0.996887 0.380302 0.649924 0.130 Uiso 0.36(3) 1 calc R U P B 1
H23 H 0.973890 0.304213 0.651182 0.130 Uiso 0.36(3) 1 calc R U P B 1
C13 C 0.4340(6) -0.0231(6) 0.5693(6) 0.095(4) Uani 0.5 1 d D U P C -1
H13A H 0.448239 -0.000359 0.607310 0.142 Uiso 0.5 1 calc R U P C -1
H13B H 0.436577 -0.070989 0.575732 0.142 Uiso 0.5 1 calc R U P C -1
H13C H 0.385002 -0.010744 0.558480 0.142 Uiso 0.5 1 calc R U P C -1
C14 C 0.4839(2) -0.0034(3) 0.5172(2) 0.0656(13) Uani 0.5 1 d D U P C -1
C15 C 0.4685(6) 0.0511(5) 0.4822(5) 0.073(2) Uani 0.5 1 d D U P C -1
H15A H 0.427127 0.076440 0.490777 0.088 Uiso 0.5 1 calc R U P C -1
C16 C 0.5127(3) 0.0693(3) 0.4350(3) 0.0886(16) Uani 0.5 1 d D U P C -1
H16A H 0.500826 0.106623 0.410478 0.106 Uiso 0.5 1 calc R U P C -1
C17 C 0.5739(6) 0.0343(6) 0.4226(6) 0.085(3) Uani 0.5 1 d D U P C -1
H17 H 0.605217 0.048021 0.390801 0.103 Uiso 0.5 1 calc R U P C -1
C18 C 0.5887(3) -0.0212(3) 0.4576(3) 0.0759(13) Uani 0.5 1 d D U P C -1
H18 H 0.630033 -0.046772 0.449690 0.091 Uiso 0.5 1 calc R U P C -1
C19 C 0.5432(6) -0.0385(6) 0.5033(6) 0.0699(18) Uani 0.5 1 d D U P C -1
H19 H 0.553484 -0.077081 0.526742 0.084 Uiso 0.5 1 calc R U P C -1
C12 C 0.3037(5) 0.3901(3) 0.6191(3) 0.0477(15) Uani 0.55(2) 1 d D . P A 1
H12A H 0.271978 0.351715 0.618701 0.072 Uiso 0.55(2) 1 calc R U P A 1
H12B H 0.353395 0.375247 0.617894 0.072 Uiso 0.55(2) 1 calc R U P A 1
H12C H 0.293699 0.417910 0.583128 0.072 Uiso 0.55(2) 1 calc R U P A 1
C20 C 0.2134(3) 0.4544(3) 0.6801(7) 0.057(2) Uani 0.55(2) 1 d D . P A 1
H20A H 0.201515 0.476775 0.641322 0.085 Uiso 0.55(2) 1 calc R U P A 1
H20B H 0.207856 0.485384 0.714496 0.085 Uiso 0.55(2) 1 calc R U P A 1
H20C H 0.181482 0.416686 0.685924 0.085 Uiso 0.55(2) 1 calc R U P A 1
C21 C 0.2847(6) 0.4398(7) 0.6809(6) 0.033(3) Uani 0.45(2) 1 d D . P A 2
H21 H 0.303644 0.403916 0.708044 0.040 Uiso 0.45(2) 1 calc R U P A 2
C9A C 0.2127(4) 0.4576(5) 0.7092(6) 0.050(2) Uani 0.45(2) 1 d D . P A 2
H9AA H 0.220061 0.473752 0.751339 0.075 Uiso 0.45(2) 1 calc R U P A 2
H9AB H 0.182214 0.418343 0.709991 0.075 Uiso 0.45(2) 1 calc R U P A 2
H9AC H 0.189834 0.492106 0.684370 0.075 Uiso 0.45(2) 1 calc R U P A 2
C1A C 0.2777(8) 0.4078(7) 0.6181(4) 0.061(3) Uani 0.45(2) 1 d D . P A 2
H1AA H 0.254343 0.438532 0.589514 0.092 Uiso 0.45(2) 1 calc R U P A 2
H1AB H 0.249043 0.367502 0.621516 0.092 Uiso 0.45(2) 1 calc R U P A 2
H1AC H 0.325142 0.396623 0.602558 0.092 Uiso 0.45(2) 1 calc R U P A 2
C11 C 0.9576(4) 0.4134(4) 0.7584(4) 0.0490(16) Uani 0.64(3) 1 d D . P B 2
H11A H 0.928287 0.421896 0.794808 0.074 Uiso 0.64(3) 1 calc R U P B 2
H11B H 0.962160 0.454019 0.734232 0.074 Uiso 0.64(3) 1 calc R U P B 2
H11C H 1.005042 0.398459 0.771529 0.074 Uiso 0.64(3) 1 calc R U P B 2
C02L C 0.9718(4) 0.3415(5) 0.6668(4) 0.0487(15) Uani 0.64(3) 1 d D . P B 2
H16 H 1.012906 0.317262 0.683361 0.073 Uiso 0.64(3) 1 calc R U P B 2
H24 H 0.988380 0.381682 0.646149 0.073 Uiso 0.64(3) 1 calc R U P B 2
H25 H 0.946238 0.313620 0.637174 0.073 Uiso 0.64(3) 1 calc R U P B 2

loop_
_atom_site_aniso_label
_atom_site_aniso_U_11
_atom_site_aniso_U_22
_atom_site_aniso_U_33
_atom_site_aniso_U_23
_atom_site_aniso_U_13
_atom_site_aniso_U_12
Fe1 0.01594(9) 0.02602(10) 0.01786(9) -0.00088(7) -0.00124(7) 0.00042(7)
Fe2 0.01873(9) 0.02893(11) 0.02313(10) -0.00592(7) -0.00004(7) 0.00119(7)
Mg2 0.01495(17) 0.01878(18) 0.02067(18) 0.00204(14) 0.00144(14) -0.00025(14)
Mg1 0.01861(18) 0.0241(2) 0.01757(18) 0.00023(14) 0.00060(14) 0.00391(14)
O3 0.0297(5) 0.0392(5) 0.0219(4) -0.0068(4) 0.0044(4) -0.0018(4)
O4 0.0177(4) 0.0424(5) 0.0349(5) 0.0091(4) -0.0048(4) -0.0038(4)
O2 0.0209(4) 0.0314(5) 0.0336(5) 0.0007(4) -0.0034(4) -0.0010(4)
O1 0.0272(5) 0.0436(6) 0.0343(5) -0.0148(4) 0.0041(4) 0.0041(4)
N4 0.0170(4) 0.0199(5) 0.0215(5) 0.0034(4) 0.0000(4) -0.0008(4)
N3 0.0187(4) 0.0185(5) 0.0225(5) 0.0017(4) 0.0017(4) -0.0028(4)
N1 0.0237(5) 0.0244(5) 0.0191(5) 0.0009(4) 0.0017(4) 0.0064(4)
N2 0.0195(5) 0.0241(5) 0.0210(5) 0.0009(4) -0.0006(4) 0.0039(4)
C00D 0.0185(5) 0.0209(6) 0.0244(6) 0.0054(4) 0.0004(4) 0.0030(4)
C00E 0.0235(6) 0.0202(6) 0.0237(6) 0.0010(4) 0.0066(5) -0.0037(4)
C7 0.0217(6) 0.0223(6) 0.0258(6) -0.0011(5) 0.0014(5) 0.0032(5)
C00G 0.0209(6) 0.0269(6) 0.0226(6) -0.0019(5) -0.0013(5) 0.0080(5)
C00H 0.0330(6) 0.0250(6) 0.0163(5) 0.0005(4) 0.0016(5) 0.0076(5)
C00I 0.0259(6) 0.0294(6) 0.0229(6) -0.0001(5) 0.0003(5) 0.0080(5)
C00J 0.0182(5) 0.0223(6) 0.0261(6) 0.0043(5) 0.0011(4) 0.0025(4)
C00K 0.0228(6) 0.0250(6) 0.0277(6) 0.0051(5) -0.0036(5) 0.0020(5)
C8 0.0222(6) 0.0246(6) 0.0212(5) 0.0011(5) 0.0030(4) -0.0038(5)
C00M 0.0262(6) 0.0267(6) 0.0293(6) -0.0015(5) 0.0053(5) -0.0076(5)
C00N 0.0216(6) 0.0241(6) 0.0307(6) 0.0080(5) 0.0025(5) 0.0014(4)
C6 0.0282(6) 0.0260(6) 0.0214(6) -0.0045(5) 0.0000(5) 0.0044(5)
C5 0.0240(6) 0.0283(6) 0.0189(5) 0.0002(5) 0.0009(4) 0.0028(5)
C00Q 0.0331(7) 0.0294(6) 0.0173(5) -0.0002(5) -0.0004(5) 0.0093(5)
C10 0.0186(5) 0.0207(6) 0.0303(6) 0.0011(5) 0.0019(5) 0.0008(4)
C00S 0.0246(6) 0.0228(6) 0.0262(6) 0.0053(5) -0.0013(5) -0.0042(5)
C00T 0.0255(6) 0.0232(6) 0.0314(7) 0.0032(5) 0.0080(5) -0.0012(5)
C00U 0.0278(6) 0.0345(7) 0.0247(6) -0.0015(5) -0.0080(5) -0.0055(5)
C00V 0.0218(6) 0.0394(7) 0.0277(6) -0.0013(5) -0.0093(5) 0.0021(5)
C00W 0.0272(6) 0.0317(7) 0.0280(6) 0.0059(5) 0.0004(5) 0.0026(5)
C00X 0.0233(6) 0.0298(7) 0.0301(6) -0.0041(5) -0.0020(5) 0.0066(5)
C00Y 0.0279(6) 0.0301(7) 0.0261(6) 0.0107(5) 0.0028(5) 0.0051(5)
C9 0.0252(6) 0.0241(6) 0.0265(6) -0.0014(5) 0.0088(5) 0.0004(5)
C010 0.0318(7) 0.0372(7) 0.0212(6) -0.0066(5) -0.0049(5) 0.0030(5)
C011 0.0359(7) 0.0293(7) 0.0305(7) -0.0024(5) 0.0006(5) 0.0130(5)
C2 0.0230(6) 0.0265(6) 0.0238(6) -0.0013(5) 0.0022(5) 0.0059(5)
C013 0.0402(7) 0.0321(7) 0.0240(6) 0.0003(5) -0.0031(5) 0.0137(6)
C014 0.0260(6) 0.0273(6) 0.0378(7) 0.0084(6) 0.0011(5) 0.0010(5)
C015 0.0367(7) 0.0283(7) 0.0243(6) 0.0002(5) 0.0050(5) 0.0050(5)
C016 0.0346(7) 0.0348(7) 0.0235(6) 0.0025(5) 0.0000(5) 0.0106(6)
C1 0.0196(6) 0.0370(7) 0.0265(6) -0.0052(5) -0.0027(5) -0.0013(5)
C3 0.0176(5) 0.0285(6) 0.0251(6) -0.0055(5) -0.0035(4) 0.0010(4)
C4 0.0217(6) 0.0276(6) 0.0209(6) 0.0032(5) 0.0019(4) -0.0008(5)
C01A 0.0292(6) 0.0311(7) 0.0245(6) 0.0051(5) -0.0036(5) 0.0049(5)
C01B 0.0325(7) 0.0351(7) 0.0265(6) 0.0059(5) -0.0102(5) -0.0020(5)
C01C 0.0300(7) 0.0482(8) 0.0180(6) 0.0011(5) -0.0009(5) -0.0023(6)
C01D 0.0255(6) 0.0322(7) 0.0357(7) 0.0055(5) -0.0060(5) -0.0032(5)
C01E 0.0292(7) 0.0315(7) 0.0318(7) -0.0072(5) 0.0020(5) -0.0049(5)
C01F 0.0252(6) 0.0344(7) 0.0396(7) -0.0087(6) -0.0061(5) -0.0020(5)
C01G 0.0484(8) 0.0346(7) 0.0202(6) -0.0013(5) -0.0028(6) 0.0104(6)
C01H 0.0487(8) 0.0302(7) 0.0323(7) 0.0024(6) 0.0186(6) -0.0061(6)
C01I 0.0506(9) 0.0361(8) 0.0246(6) -0.0055(6) -0.0051(6) -0.0100(6)
C01J 0.0184(18) 0.014(2) 0.037(3) 0.0027(16) -0.0081(14) -0.0015(19)
C01K 0.0314(7) 0.0371(8) 0.0357(7) -0.0166(6) 0.0073(6) -0.0052(6)
C01L 0.0236(6) 0.0391(8) 0.0340(7) -0.0082(6) -0.0074(5) 0.0085(5)
C01M 0.0347(7) 0.0297(7) 0.0358(7) -0.0057(5) 0.0082(6) -0.0132(6)
C01N 0.0280(6) 0.0318(7) 0.0264(6) 0.0025(5) -0.0002(5) 0.0105(5)
C01O 0.0294(7) 0.0300(7) 0.0400(8) -0.0112(6) -0.0012(6) 0.0011(5)
C01P 0.0264(6) 0.0326(7) 0.0423(8) -0.0002(6) -0.0062(6) -0.0007(5)
C01Q 0.0379(7) 0.0270(7) 0.0371(7) 0.0000(5) -0.0025(6) -0.0029(6)
C01R 0.0328(7) 0.0422(8) 0.0246(6) -0.0045(6) -0.0074(5) 0.0167(6)
C01S 0.0341(7) 0.0314(7) 0.0497(9) 0.0012(6) 0.0100(6) 0.0016(6)
C01T 0.0299(7) 0.0340(8) 0.0485(9) 0.0018(6) -0.0096(6) -0.0100(6)
C01U 0.0567(9) 0.0262(7) 0.0239(6) 0.0030(5) -0.0020(6) 0.0102(6)
C01V 0.0302(7) 0.0251(7) 0.0551(9) 0.0062(6) 0.0139(6) 0.0074(5)
C01W 0.0359(7) 0.0220(6) 0.0486(8) 0.0036(6) 0.0118(6) 0.0017(5)
C01X 0.0487(8) 0.0274(7) 0.0271(6) 0.0025(5) 0.0059(6) 0.0010(6)
C01Y 0.0350(7) 0.0327(7) 0.0407(8) 0.0041(6) 0.0004(6) 0.0010(6)
C01Z 0.0378(8) 0.0430(8) 0.0301(7) 0.0053(6) 0.0066(6) 0.0119(6)
C020 0.0335(7) 0.0462(9) 0.0374(8) 0.0037(7) -0.0062(6) 0.0078(6)
C021 0.0315(7) 0.0428(8) 0.0383(8) 0.0063(6) 0.0065(6) 0.0042(6)
C022 0.0453(8) 0.0204(6) 0.0485(9) -0.0043(6) 0.0154(7) -0.0079(6)
C023 0.0267(7) 0.0433(9) 0.0534(9) 0.0087(7) 0.0068(6) 0.0017(6)
C024 0.0422(9) 0.0487(9) 0.0471(9) 0.0050(7) -0.0098(7) -0.0195(7)
C025 0.0399(8) 0.0497(9) 0.0434(9) 0.0155(7) -0.0024(7) -0.0031(7)
C026 0.0539(10) 0.0482(9) 0.0417(9) -0.0195(7) -0.0107(7) 0.0160(8)
C027 0.0580(10) 0.0405(9) 0.0531(10) 0.0162(8) -0.0225(8) -0.0060(8)
C028 0.0258(7) 0.0623(11) 0.0548(10) -0.0070(8) -0.0091(7) 0.0115(7)
C029 0.0427(9) 0.0606(11) 0.0585(11) -0.0237(9) 0.0220(8) -0.0110(8)
C02A 0.0434(9) 0.0851(14) 0.0330(8) 0.0007(8) 0.0133(7) -0.0092(9)
C02B 0.0607(11) 0.0532(10) 0.0432(9) -0.0033(8) 0.0111(8) -0.0199(8)
C02C 0.0716(13) 0.0498(10) 0.0500(10) 0.0059(8) -0.0244(9) -0.0199(9)
C02D 0.0500(10) 0.0393(9) 0.0678(12) -0.0059(8) -0.0137(9) 0.0108(7)
C02E 0.0419(9) 0.0661(12) 0.0682(12) -0.0146(10) -0.0064(8) 0.0086(9)
C02F 0.0277(8) 0.0552(11) 0.0859(14) -0.0171(10) -0.0160(8) 0.0027(7)
C02G 0.0843(14) 0.0529(11) 0.0360(9) 0.0032(8) -0.0162(9) -0.0143(10)
C02H 0.0264(8) 0.0620(12) 0.1018(17) 0.0092(11) -0.0028(9) -0.0010(8)
C02I 0.128(14) 0.046(6) 0.075(6) -0.010(5) 0.028(9) -0.039(8)
C02J 0.0501(11) 0.0870(16) 0.0633(12) -0.0118(11) 0.0241(9) 0.0030(10)
C02K 0.094(10) 0.078(9) 0.089(9) 0.040(7) 0.057(9) 0.022(8)
C13 0.097(6) 0.097(8) 0.090(7) -0.043(5) -0.014(5) -0.030(5)
C14 0.065(3) 0.059(2) 0.073(3) -0.031(3) -0.034(2) 0.006(2)
C15 0.080(5) 0.057(5) 0.082(5) -0.025(3) -0.042(3) 0.032(4)
C16 0.135(5) 0.059(3) 0.072(3) -0.011(2) -0.039(3) 0.012(3)
C17 0.117(7) 0.070(5) 0.069(4) -0.024(3) -0.008(5) -0.006(5)
C18 0.065(3) 0.065(3) 0.097(4) -0.034(3) -0.016(2) 0.010(2)
C19 0.078(4) 0.045(4) 0.086(5) -0.008(3) -0.034(3) 0.011(3)
C12 0.084(4) 0.034(2) 0.0247(18) -0.0018(15) -0.009(2) -0.013(2)
C20 0.0283(18) 0.0256(18) 0.117(6) 0.004(3) -0.016(3) -0.0037(13)
C21 0.046(5) 0.025(4) 0.028(3) 0.006(2) -0.014(2) 0.006(2)
C9A 0.026(2) 0.043(3) 0.082(5) 0.028(4) -0.010(3) -0.0070(18)
C1A 0.083(6) 0.063(6) 0.038(3) 0.008(3) -0.019(3) -0.040(4)
C11 0.056(3) 0.037(2) 0.054(3) -0.0048(19) -0.012(3) -0.0075(18)
C02L 0.049(2) 0.040(3) 0.057(3) 0.000(2) 0.015(2) -0.0056(18)

loop_
_atom_type_symbol
_atom_type_description
_atom_type_scat_dispersion_real
_atom_type_scat_dispersion_imag
_atom_type_scat_source
C C 0.0181 0.0091 'International Tables Vol C Tables 4.2.6.8 and 6.1.1.4'
H H 0.0000 0.0000 'International Tables Vol C Tables 4.2.6.8 and 6.1.1.4'
Fe Fe -1.1336 3.1974 'International Tables Vol C Tables 4.2.6.8 and 6.1.1.4'
Mg Mg 0.1719 0.1771 'International Tables Vol C Tables 4.2.6.8 and 6.1.1.4'
N N 0.0311 0.0180 'International Tables Vol C Tables 4.2.6.8 and 6.1.1.4'
O O 0.0492 0.0322 'International Tables Vol C Tables 4.2.6.8 and 6.1.1.4'

loop_
_exptl_crystal_face_index_h
_exptl_crystal_face_index_k
_exptl_crystal_face_index_l
_exptl_crystal_face_perp_dist
7 0 11 0.1387
-7 0 -11 0.1000
-3 -12 -5 0.1471
-4 -12 3 0.1488
-12 1 3 0.0501
-2 13 -1 0.1388
0 -12 6 0.1566
-5 10 -7 0.1250
4 11 6 0.1226
4 -11 6 0.1494
11 0 5 0.1168
8 -9 5 0.1533
9 9 4 0.1136
9 0 -10 0.0712
-9 0 10 0.0836
-8 8 7 0.0893

loop_
_geom_angle_atom_site_label_1
_geom_angle_atom_site_label_2
_geom_angle_atom_site_label_3
_geom_angle
_geom_angle_site_symmetry_1
_geom_angle_site_symmetry_3
_geom_angle_publ_flag
C00U Fe1 C01B 66.60(5) . . ?
C00V Fe1 C00U 40.16(5) . . ?
C00V Fe1 C01B 39.26(5) . . ?
C010 Fe1 C00U 39.30(5) . . ?
C010 Fe1 C00V 66.78(5) . . ?
C010 Fe1 C01B 66.87(5) . . ?
C3 Fe1 C00U 102.80(6) . . ?
C3 Fe1 C00V 101.29(6) . . ?
C3 Fe1 C010 134.39(6) . . ?
C3 Fe1 C4 91.74(6) . . ?
C3 Fe1 C01B 131.28(6) . . ?
C3 Fe1 C01C 167.31(6) . . ?
C4 Fe1 C00U 149.17(6) . . ?
C4 Fe1 C00V 161.16(6) . . ?
C4 Fe1 C010 113.00(6) . . ?
C4 Fe1 C01B 122.20(6) . . ?
C4 Fe1 C01C 100.93(6) . . ?
C01C Fe1 C00U 66.32(5) . . ?
C01C Fe1 C00V 66.27(5) . . ?
C01C Fe1 C010 39.92(6) . . ?
C01C Fe1 C01B 39.63(6) . . ?
C2 Fe2 C01E 140.90(6) . . ?
C2 Fe2 C01F 167.18(6) . . ?
C2 Fe2 C01I 127.69(6) . . ?
C2 Fe2 C01K 101.56(6) . . ?
C2 Fe2 C01O 107.95(6) . . ?
C1 Fe2 C2 89.36(6) . . ?
C1 Fe2 C01E 111.74(6) . . ?
C1 Fe2 C01F 101.75(6) . . ?
C1 Fe2 C01I 125.21(6) . . ?
C1 Fe2 C01K 164.73(6) . . ?
C1 Fe2 C01O 146.32(6) . . ?
C01E Fe2 C01O 38.72(5) . . ?
C01F Fe2 C01E 39.67(6) . . ?
C01F Fe2 C01I 39.98(6) . . ?
C01F Fe2 C01K 66.36(5) . . ?
C01F Fe2 C01O 65.86(5) . . ?
C01I Fe2 C01E 66.63(6) . . ?
C01I Fe2 C01O 66.17(6) . . ?
C01K Fe2 C01E 65.85(5) . . ?
C01K Fe2 C01I 39.53(6) . . ?
C01K Fe2 C01O 39.28(6) . . ?
O4 Mg2 N4 113.09(4) . . ?
O4 Mg2 N3 116.84(4) . . ?
O1 Mg2 O4 104.64(4) . . ?
O1 Mg2 N4 117.00(5) . . ?
O1 Mg2 N3 110.21(5) . . ?
N3 Mg2 N4 95.50(4) . . ?
O3 Mg1 O2 103.67(4) . . ?
O3 Mg1 N1 120.29(5) . . ?
O3 Mg1 N2 117.44(4) . . ?
O3 Mg1 C7 141.77(4) . . ?
O3 Mg1 C5 145.67(4) . . ?
O2 Mg1 N1 112.65(4) . . ?
O2 Mg1 N2 105.79(4) . . ?
O2 Mg1 C7 99.15(4) . . ?
O2 Mg1 C5 101.18(4) . . ?
N1 Mg1 N2 96.52(4) . . ?
N1 Mg1 C7 76.68(4) . . ?
N1 Mg1 C5 26.05(4) . . ?
N2 Mg1 C7 25.21(4) . . ?
N2 Mg1 C5 77.21(4) . . ?
C5 Mg1 C7 53.89(4) . . ?
C3 O3 Mg1 133.78(9) . . ?
C4 O4 Mg2 176.11(10) . . ?
C2 O2 Mg1 154.81(9) . . ?
C1 O1 Mg2 151.32(10) . . ?
C00D N4 Mg2 119.62(7) . . ?
C10 N4 Mg2 119.73(8) . . ?
C10 N4 C00D 120.60(10) . . ?
C00E N3 Mg2 121.66(8) . . ?
C8 N3 Mg2 118.82(8) . . ?
C8 N3 C00E 119.41(10) . . ?
C00H N1 Mg1 127.63(8) . . ?
C5 N1 Mg1 112.54(8) . . ?
C5 N1 C00H 118.38(10) . . ?
C7 N2 Mg1 114.54(8) . . ?
C7 N2 C00G 119.98(10) . . ?
C00G N2 Mg1 124.82(8) . . ?
C00J C00D N4 120.69(10) . . ?
C00J C00D C00K 121.13(11) . . ?
C00K C00D N4 117.96(10) . . ?
C00M C00E N3 118.93(11) . . ?
C00T C00E N3 120.70(11) . . ?
C00T C00E C00M 120.15(11) . . ?
N2 C7 Mg1 40.26(6) . . ?
N2 C7 C6 123.78(11) . . ?
N2 C7 C011 120.11(11) . . ?
C6 C7 Mg1 84.68(7) . . ?
C6 C7 C011 116.11(11) . . ?
C011 C7 Mg1 157.05(9) . . ?
C00I C00G N2 120.80(11) . . ?
C00I C00G C00X 121.11(11) . . ?
C00X C00G N2 118.00(11) . . ?
C00Q C00H N1 119.83(12) . . ?
C00Q C00H C015 120.86(12) . . ?
C015 C00H N1 119.28(11) . . ?
C00G C00I C00W 122.81(11) . . ?
C016 C00I C00G 118.11(12) . . ?
C016 C00I C00W 119.02(12) . . ?
C00D C00J C00S 122.81(10) . . ?
C00N C00J C00D 118.16(11) . . ?
C00N C00J C00S 118.98(11) . . ?
C00D C00K C01J 121.3(4) . . ?
C00D C00K C21 120.6(5) . . ?
C01A C00K C00D 118.21(12) . . ?
C01A C00K C01J 120.4(4) . . ?
C01A C00K C21 120.9(5) . . ?
N3 C8 C9 124.57(11) . . ?
N3 C8 C01H 119.63(11) . . ?
C9 C8 C01H 115.79(11) . . ?
C00E C00M C01T 122.67(12) . . ?
C01M C00M C00E 118.74(13) . . ?
C01M C00M C01T 118.52(12) . . ?
C00J C00N H00N 119.4 . . ?
C00Y C00N C00J 121.29(12) . . ?
C00Y C00N H00N 119.4 . . ?
C7 C6 H6 114.9 . . ?
C5 C6 C7 130.14(11) . . ?
C5 C6 H6 114.9 . . ?
N1 C5 Mg1 41.40(6) . . ?
N1 C5 C6 124.24(11) . . ?
N1 C5 C01G 119.59(11) . . ?
C6 C5 Mg1 85.82(7) . . ?
C6 C5 C01G 116.17(11) . . ?
C01G C5 Mg1 152.89(9) . . ?
C00H C00Q C01N 121.39(11) . . ?
C013 C00Q C00H 118.56(13) . . ?
C013 C00Q C01N 120.02(12) . . ?
N4 C10 C9 123.64(11) . . ?
N4 C10 C01V 120.85(11) . . ?
C9 C10 C01V 115.50(11) . . ?
C00J C00S H00S 108.1 . . ?
C00J C00S C01D 110.33(11) . . ?
C00J C00S C01Q 112.16(10) . . ?
C01D C00S H00S 108.1 . . ?
C01D C00S C01Q 109.85(11) . . ?
C01Q C00S H00S 108.1 . . ?
C00E C00T C014 122.77(11) . . ?
C01W C00T C00E 118.54(13) . . ?
C01W C00T C014 118.68(12) . . ?
C00V C00U Fe1 69.78(7) . . ?
C00V C00U C024 125.58(14) . . ?
C010 C00U Fe1 70.13(7) . . ?
C010 C00U C00V 107.96(12) . . ?
C010 C00U C024 126.45(14) . . ?
C024 C00U Fe1 126.62(10) . . ?
C00U C00V Fe1 70.06(7) . . ?
C00U C00V C028 126.32(14) . . ?
C01B C00V Fe1 71.09(7) . . ?
C01B C00V C00U 108.28(12) . . ?
C01B C00V C028 125.38(14) . . ?
C028 C00V Fe1 126.06(10) . . ?
C00I C00W H00W 108.0 . . ?
C00I C00W C01Y 112.54(11) . . ?
C00I C00W C021 109.77(12) . . ?
C01Y C00W H00W 108.0 . . ?
C01Y C00W C021 110.35(12) . . ?
C021 C00W H00W 108.0 . . ?
C00G C00X C01P 121.10(11) . . ?
C01L C00X C00G 118.09(13) . . ?
C01L C00X C01P 120.81(12) . . ?
C00N C00Y H00Y 120.0 . . ?
C00N C00Y C01A 120.08(12) . . ?
C01A C00Y H00Y 120.0 . . ?
C8 C9 C10 129.60(11) . . ?
C8 C9 H9 115.2 . . ?
C10 C9 H9 115.2 . . ?
C00U C010 Fe1 70.57(7) . . ?
C00U C010 C01C 107.51(12) . . ?
C00U C010 C026 127.77(14) . . ?
C01C C010 Fe1 69.53(7) . . ?
C01C C010 C026 124.72(14) . . ?
C026 C010 Fe1 125.43(10) . . ?
C7 C011 H01A 109.5 . . ?
C7 C011 H01B 109.5 . . ?
C7 C011 H01C 109.5 . . ?
H01A C011 H01B 109.5 . . ?
H01A C011 H01C 109.5 . . ?
H01B C011 H01C 109.5 . . ?
O2 C2 Fe2 177.84(11) . . ?
C00Q C013 H013 119.4 . . ?
C01U C013 C00Q 121.16(13) . . ?
C01U C013 H013 119.4 . . ?
C00T C014 H014 108.1 . . ?
C00T C014 C023 110.62(12) . . ?
C00T C014 C025 111.06(11) . . ?
C023 C014 H014 108.1 . . ?
C023 C014 C025 110.69(12) . . ?
C025 C014 H014 108.1 . . ?
C00H C015 C01S 122.12(12) . . ?
C01X C015 C00H 118.29(13) . . ?
C01X C015 C01S 119.58(13) . . ?
C00I C016 H016 119.4 . . ?
C01R C016 C00I 121.25(13) . . ?
C01R C016 H016 119.4 . . ?
O1 C1 Fe2 177.62(11) . . ?
O3 C3 Fe1 177.50(11) . . ?
O4 C4 Fe1 177.60(11) . . ?
C00K C01A H01D 119.4 . . ?
C00Y C01A C00K 121.11(12) . . ?
C00Y C01A H01D 119.4 . . ?
C00V C01B Fe1 69.65(7) . . ?
C00V C01B C01C 107.17(12) . . ?
C00V C01B C027 125.84(14) . . ?
C01C C01B Fe1 68.89(7) . . ?
C01C C01B C027 126.85(14) . . ?
C027 C01B Fe1 129.95(10) . . ?
C010 C01C Fe1 70.55(7) . . ?
C010 C01C C02A 124.44(15) . . ?
C01B C01C Fe1 71.49(8) . . ?
C01B C01C C010 109.07(12) . . ?
C01B C01C C02A 126.36(15) . . ?
C02A C01C Fe1 127.25(11) . . ?
C00S C01D H01E 109.5 . . ?
C00S C01D H01F 109.5 . . ?
C00S C01D H01G 109.5 . . ?
H01E C01D H01F 109.5 . . ?
H01E C01D H01G 109.5 . . ?
H01F C01D H01G 109.5 . . ?
C01F C01E Fe2 69.23(8) . . ?
C01F C01E C02B 126.49(14) . . ?
C01O C01E Fe2 70.94(8) . . ?
C01O C01E C01F 107.95(13) . . ?
C01O C01E C02B 125.53(15) . . ?
C02B C01E Fe2 126.87(10) . . ?
C01E C01F Fe2 71.10(8) . . ?
C01E C01F C01I 108.13(12) . . ?
C01E C01F C02F 125.53(15) . . ?
C01I C01F Fe2 70.45(8) . . ?
C01I C01F C02F 126.13(15) . . ?
C02F C01F Fe2 128.19(11) . . ?
C5 C01G H01H 109.5 . . ?
C5 C01G H01I 109.5 . . ?
C5 C01G H01J 109.5 . . ?
H01H C01G H01I 109.5 . . ?
H01H C01G H01J 109.5 . . ?
H01I C01G H01J 109.5 . . ?
C8 C01H H01K 109.5 . . ?
C8 C01H H01L 109.5 . . ?
C8 C01H H01M 109.5 . . ?
H01K C01H H01L 109.5 . . ?
H01K C01H H01M 109.5 . . ?
H01L C01H H01M 109.5 . . ?
C01F C01I Fe2 69.57(8) . . ?
C01F C01I C02G 127.05(16) . . ?
C01K C01I Fe2 70.03(8) . . ?
C01K C01I C01F 106.85(13) . . ?
C01K C01I C02G 125.98(16) . . ?
C02G C01I Fe2 128.54(11) . . ?
C00K C01J H01N 108.8 . . ?
C12 C01J C00K 112.9(6) . . ?
C12 C01J H01N 108.8 . . ?
C12 C01J C20 110.0(6) . . ?
C20 C01J C00K 107.5(7) . . ?
C20 C01J H01N 108.8 . . ?
C01I C01K Fe2 70.44(8) . . ?
C01I C01K C029 126.17(16) . . ?
C01O C01K Fe2 71.35(8) . . ?
C01O C01K C01I 108.69(12) . . ?
C01O C01K C029 124.98(15) . . ?
C029 C01K Fe2 127.71(11) . . ?
C00X C01L H01O 119.3 . . ?
C01R C01L C00X 121.45(13) . . ?
C01R C01L H01O 119.3 . . ?
C00M C01M H01P 119.4 . . ?
C022 C01M C00M 121.21(13) . . ?
C022 C01M H01P 119.4 . . ?
C00Q C01N H01Q 107.8 . . ?
C00Q C01N C01Z 109.86(12) . . ?
C00Q C01N C020 113.48(11) . . ?
C01Z C01N H01Q 107.8 . . ?
C01Z C01N C020 109.99(11) . . ?
C020 C01N H01Q 107.8 . . ?
C01E C01O Fe2 70.35(8) . . ?
C01E C01O C01K 108.37(13) . . ?
C01E C01O C02D 125.55(15) . . ?
C01K C01O Fe2 69.37(8) . . ?
C01K C01O C02D 126.04(14) . . ?
C02D C01O Fe2 128.02(11) . . ?
C00X C01P H01R 107.3 . . ?
C00X C01P H01S 107.3 . . ?
C00X C01P C02I 111.3(8) . . ?
C00X C01P C02K 110.4(8) . . ?
C00X C01P C11 113.7(4) . . ?
C02I C01P H01R 107.3 . . ?
C02I C01P C02K 112.9(10) . . ?
C02K C01P H01R 107.3 . . ?
C11 C01P H01S 107.3 . . ?
C02L C01P C00X 111.6(4) . . ?
C02L C01P H01S 107.3 . . ?
C02L C01P C11 109.3(5) . . ?
C00S C01Q H01T 109.5 . . ?
C00S C01Q H01U 109.5 . . ?
C00S C01Q H01V 109.5 . . ?
H01T C01Q H01U 109.5 . . ?
H01T C01Q H01V 109.5 . . ?
H01U C01Q H01V 109.5 . . ?
C016 C01R H01W 120.0 . . ?
C01L C01R C016 119.94(12) . . ?
C01L C01R H01W 120.0 . . ?
C015 C01S H01X 107.8 . . ?
C015 C01S C02J 111.75(14) . . ?
C02E C01S C015 111.22(13) . . ?
C02E C01S H01X 107.8 . . ?
C02E C01S C02J 110.19(16) . . ?
C02J C01S H01X 107.8 . . ?
C00M C01T H01Y 108.2 . . ?
C00M C01T C02C 109.28(14) . . ?
C00M C01T C02H 112.39(14) . . ?
C02C C01T H01Y 108.2 . . ?
C02H C01T H01Y 108.2 . . ?
C02H C01T C02C 110.33(15) . . ?
C013 C01U H01Z 120.1 . . ?
C013 C01U C01X 119.87(13) . . ?
C01X C01U H01Z 120.1 . . ?
C10 C01V H01 109.5 . . ?
C10 C01V H 109.5 . . ?
C10 C01V HA 109.5 . . ?
H01 C01V H 109.5 . . ?
H01 C01V HA 109.5 . . ?
H C01V HA 109.5 . . ?
C00T C01W H1 119.3 . . ?
C022 C01W C00T 121.42(14) . . ?
C022 C01W H1 119.3 . . ?
C015 C01X H2 119.4 . . ?
C01U C01X C015 121.26(14) . . ?
C01U C01X H2 119.4 . . ?
C00W C01Y H3 109.5 . . ?
C00W C01Y HB 109.5 . . ?
C00W C01Y HC 109.5 . . ?
H3 C01Y HB 109.5 . . ?
H3 C01Y HC 109.5 . . ?
HB C01Y HC 109.5 . . ?
C01N C01Z H4 109.5 . . ?
C01N C01Z HD 109.5 . . ?
C01N C01Z HE 109.5 . . ?
H4 C01Z HD 109.5 . . ?
H4 C01Z HE 109.5 . . ?
HD C01Z HE 109.5 . . ?
C01N C020 H02A 109.5 . . ?
C01N C020 H02B 109.5 . . ?
C01N C020 H02C 109.5 . . ?
H02A C020 H02B 109.5 . . ?
H02A C020 H02C 109.5 . . ?
H02B C020 H02C 109.5 . . ?
C00W C021 H02D 109.5 . . ?
C00W C021 H02E 109.5 . . ?
C00W C021 H02F 109.5 . . ?
H02D C021 H02E 109.5 . . ?
H02D C021 H02F 109.5 . . ?
H02E C021 H02F 109.5 . . ?
C01M C022 C01W 119.90(13) . . ?
C01M C022 H022 120.1 . . ?
C01W C022 H022 120.1 . . ?
C014 C023 H02G 109.5 . . ?
C014 C023 H02H 109.5 . . ?
C014 C023 H02I 109.5 . . ?
H02G C023 H02H 109.5 . . ?
H02G C023 H02I 109.5 . . ?
H02H C023 H02I 109.5 . . ?
C00U C024 H02J 109.5 . . ?
C00U C024 H02K 109.5 . . ?
C00U C024 H02L 109.5 . . ?
H02J C024 H02K 109.5 . . ?
H02J C024 H02L 109.5 . . ?
H02K C024 H02L 109.5 . . ?
C014 C025 H02M 109.5 . . ?
C014 C025 H02N 109.5 . . ?
C014 C025 H02O 109.5 . . ?
H02M C025 H02N 109.5 . . ?
H02M C025 H02O 109.5 . . ?
H02N C025 H02O 109.5 . . ?
C010 C026 H02P 109.5 . . ?
C010 C026 H02Q 109.5 . . ?
C010 C026 H02R 109.5 . . ?
H02P C026 H02Q 109.5 . . ?
H02P C026 H02R 109.5 . . ?
H02Q C026 H02R 109.5 . . ?
C01B C027 H02S 109.5 . . ?
C01B C027 H02T 109.5 . . ?
C01B C027 H02U 109.5 . . ?
H02S C027 H02T 109.5 . . ?
H02S C027 H02U 109.5 . . ?
H02T C027 H02U 109.5 . . ?
C00V C028 H02V 109.5 . . ?
C00V C028 H02W 109.5 . . ?
C00V C028 H02X 109.5 . . ?
H02V C028 H02W 109.5 . . ?
H02V C028 H02X 109.5 . . ?
H02W C028 H02X 109.5 . . ?
C01K C029 H02Y 109.5 . . ?
C01K C029 HF 109.5 . . ?
C01K C029 HG 109.5 . . ?
H02Y C029 HF 109.5 . . ?
H02Y C029 HG 109.5 . . ?
HF C029 HG 109.5 . . ?
C01C C02A H02Z 109.5 . . ?
C01C C02A HH 109.5 . . ?
C01C C02A HI 109.5 . . ?
H02Z C02A HH 109.5 . . ?
H02Z C02A HI 109.5 . . ?
HH C02A HI 109.5 . . ?
C01E C02B H02 109.5 . . ?
C01E C02B HJ 109.5 . . ?
C01E C02B HK 109.5 . . ?
H02 C02B HJ 109.5 . . ?
H02 C02B HK 109.5 . . ?
HJ C02B HK 109.5 . . ?
C01T C02C H5 109.5 . . ?
C01T C02C HL 109.5 . . ?
C01T C02C HM 109.5 . . ?
H5 C02C HL 109.5 . . ?
H5 C02C HM 109.5 . . ?
HL C02C HM 109.5 . . ?
C01O C02D H7 109.5 . . ?
C01O C02D HN 109.5 . . ?
C01O C02D HO 109.5 . . ?
H7 C02D HN 109.5 . . ?
H7 C02D HO 109.5 . . ?
HN C02D HO 109.5 . . ?
C01S C02E H8 109.5 . . ?
C01S C02E HP 109.5 . . ?
C01S C02E HQ 109.5 . . ?
H8 C02E HP 109.5 . . ?
H8 C02E HQ 109.5 . . ?
HP C02E HQ 109.5 . . ?
C01F C02F H10 109.5 . . ?
C01F C02F HR 109.5 . . ?
C01F C02F HS 109.5 . . ?
H10 C02F HR 109.5 . . ?
H10 C02F HS 109.5 . . ?
HR C02F HS 109.5 . . ?
C01I C02G H11 109.5 . . ?
C01I C02G HT 109.5 . . ?
C01I C02G HU 109.5 . . ?
H11 C02G HT 109.5 . . ?
H11 C02G HU 109.5 . . ?
HT C02G HU 109.5 . . ?
C01T C02H H12 109.5 . . ?
C01T C02H HV 109.5 . . ?
C01T C02H HW 109.5 . . ?
H12 C02H HV 109.5 . . ?
H12 C02H HW 109.5 . . ?
HV C02H HW 109.5 . . ?
C01P C02I H13 109.5 . . ?
C01P C02I HX 109.5 . . ?
C01P C02I HY 109.5 . . ?
H13 C02I HX 109.5 . . ?
H13 C02I HY 109.5 . . ?
HX C02I HY 109.5 . . ?
C01S C02J H14 109.5 . . ?
C01S C02J HZ 109.5 . . ?
C01S C02J H20 109.5 . . ?
H14 C02J HZ 109.5 . . ?
H14 C02J H20 109.5 . . ?
HZ C02J H20 109.5 . . ?
C01P C02K H15 109.5 . . ?
C01P C02K H22 109.5 . . ?
C01P C02K H23 109.5 . . ?
H15 C02K H22 109.5 . . ?
H15 C02K H23 109.5 . . ?
H22 C02K H23 109.5 . . ?
H13A C13 H13B 109.5 . . ?
H13A C13 H13C 109.5 . . ?
H13B C13 H13C 109.5 . . ?
C14 C13 H13A 109.5 . . ?
C14 C13 H13B 109.5 . . ?
C14 C13 H13C 109.5 . . ?
C15 C14 C13 119.5(6) . . ?
C19 C14 C13 122.3(7) . . ?
C19 C14 C15 118.2(5) . . ?
C14 C15 H15A 119.9 . . ?
C14 C15 C16 120.2(6) . . ?
C16 C15 H15A 119.9 . . ?
C15 C16 H16A 119.5 . . ?
C15 C16 C17 121.0(7) . . ?
C17 C16 H16A 119.5 . . ?
C16 C17 H17 120.8 . . ?
C16 C17 C18 118.4(8) . . ?
C18 C17 H17 120.8 . . ?
C17 C18 H18 120.4 . . ?
C19 C18 C17 119.1(7) . . ?
C19 C18 H18 120.4 . . ?
C14 C19 C18 123.0(7) . . ?
C14 C19 H19 118.5 . . ?
C18 C19 H19 118.5 . . ?
C01J C12 H12A 109.5 . . ?
C01J C12 H12B 109.5 . . ?
C01J C12 H12C 109.5 . . ?
H12A C12 H12B 109.5 . . ?
H12A C12 H12C 109.5 . . ?
H12B C12 H12C 109.5 . . ?
C01J C20 H20A 109.5 . . ?
C01J C20 H20B 109.5 . . ?
C01J C20 H20C 109.5 . . ?
H20A C20 H20B 109.5 . . ?
H20A C20 H20C 109.5 . . ?
H20B C20 H20C 109.5 . . ?
C00K C21 H21 104.3 . . ?
C00K C21 C9A 116.6(8) . . ?
C00K C21 C1A 112.7(8) . . ?
C9A C21 H21 104.3 . . ?
C1A C21 H21 104.3 . . ?
C1A C21 C9A 112.9(8) . . ?
C21 C9A H9AA 109.5 . . ?
C21 C9A H9AB 109.5 . . ?
C21 C9A H9AC 109.5 . . ?
H9AA C9A H9AB 109.5 . . ?
H9AA C9A H9AC 109.5 . . ?
H9AB C9A H9AC 109.5 . . ?
C21 C1A H1AA 109.5 . . ?
C21 C1A H1AB 109.5 . . ?
C21 C1A H1AC 109.5 . . ?
H1AA C1A H1AB 109.5 . . ?
H1AA C1A H1AC 109.5 . . ?
H1AB C1A H1AC 109.5 . . ?
C01P C11 H11A 109.5 . . ?
C01P C11 H11B 109.5 . . ?
C01P C11 H11C 109.5 . . ?
H11A C11 H11B 109.5 . . ?
H11A C11 H11C 109.5 . . ?
H11B C11 H11C 109.5 . . ?
C01P C02L H16 109.5 . . ?
C01P C02L H24 109.5 . . ?
C01P C02L H25 109.5 . . ?
H16 C02L H24 109.5 . . ?
H16 C02L H25 109.5 . . ?
H24 C02L H25 109.5 . . ?

loop_
_geom_bond_atom_site_label_1
_geom_bond_atom_site_label_2
_geom_bond_distance
_geom_bond_site_symmetry_2
_geom_bond_publ_flag
Fe1 C00U 2.1061(13) . ?
Fe1 C00V 2.1024(12) . ?
Fe1 C010 2.1003(13) . ?
Fe1 C3 1.6847(13) . ?
Fe1 C4 1.6940(12) . ?
Fe1 C01B 2.1213(13) . ?
Fe1 C01C 2.0868(13) . ?
Fe2 C2 1.6954(13) . ?
Fe2 C1 1.6834(13) . ?
Fe2 C01E 2.1169(14) . ?
Fe2 C01F 2.0922(13) . ?
Fe2 C01I 2.1040(14) . ?
Fe2 C01K 2.0986(13) . ?
Fe2 C01O 2.1246(14) . ?
Mg2 O4 1.9527(10) . ?
Mg2 O1 1.9404(10) . ?
Mg2 N4 2.0233(10) . ?
Mg2 N3 2.0060(10) . ?
Mg1 O3 1.9545(10) . ?
Mg1 O2 1.9695(10) . ?
Mg1 N1 2.0083(11) . ?
Mg1 N2 2.0107(11) . ?
Mg1 C7 2.8305(13) . ?
Mg1 C5 2.8046(12) . ?
O3 C3 1.2098(16) . ?
O4 C4 1.1996(16) . ?
O2 C2 1.2008(16) . ?
O1 C1 1.2074(16) . ?
N4 C00D 1.4398(14) . ?
N4 C10 1.3272(16) . ?
N3 C00E 1.4388(15) . ?
N3 C8 1.3332(16) . ?
N1 C00H 1.4404(16) . ?
N1 C5 1.3337(16) . ?
N2 C7 1.3252(16) . ?
N2 C00G 1.4377(15) . ?
C00D C00J 1.4088(17) . ?
C00D C00K 1.4126(17) . ?
C00E C00M 1.4125(18) . ?
C00E C00T 1.4065(18) . ?
C7 C6 1.4115(17) . ?
C7 C011 1.5122(17) . ?
C00G C00I 1.4067(18) . ?
C00G C00X 1.4102(18) . ?
C00H C00Q 1.4065(18) . ?
C00H C015 1.4068(19) . ?
C00I C00W 1.5191(19) . ?
C00I C016 1.3990(18) . ?
C00J C00N 1.3963(17) . ?
C00J C00S 1.5215(17) . ?
C00K C01A 1.3969(18) . ?
C00K C01J 1.559(7) . ?
C00K C21 1.487(10) . ?
C8 C9 1.4027(18) . ?
C8 C01H 1.5114(17) . ?
C00M C01M 1.3941(19) . ?
C00M C01T 1.513(2) . ?
C00N H00N 0.9500 . ?
C00N C00Y 1.3831(19) . ?
C6 H6 0.9500 . ?
C6 C5 1.4043(18) . ?
C5 C01G 1.5132(17) . ?
C00Q C013 1.3950(18) . ?
C00Q C01N 1.5166(19) . ?
C10 C9 1.4114(17) . ?
C10 C01V 1.5132(17) . ?
C00S H00S 1.0000 . ?
C00S C01D 1.5338(18) . ?
C00S C01Q 1.5349(18) . ?
C00T C014 1.5179(19) . ?
C00T C01W 1.3949(19) . ?
C00U C00V 1.445(2) . ?
C00U C010 1.4145(19) . ?
C00U C024 1.497(2) . ?
C00V C01B 1.419(2) . ?
C00V C028 1.498(2) . ?
C00W H00W 1.0000 . ?
C00W C01Y 1.5358(19) . ?
C00W C021 1.5366(19) . ?
C00X C01L 1.3959(19) . ?
C00X C01P 1.518(2) . ?
C00Y H00Y 0.9500 . ?
C00Y C01A 1.383(2) . ?
C9 H9 0.9500 . ?
C010 C01C 1.429(2) . ?
C010 C026 1.502(2) . ?
C011 H01A 0.9800 . ?
C011 H01B 0.9800 . ?
C011 H01C 0.9800 . ?
C013 H013 0.9500 . ?
C013 C01U 1.381(2) . ?
C014 H014 1.0000 . ?
C014 C023 1.532(2) . ?
C014 C025 1.534(2) . ?
C015 C01S 1.523(2) . ?
C015 C01X 1.3978(19) . ?
C016 H016 0.9500 . ?
C016 C01R 1.382(2) . ?
C01A H01D 0.9500 . ?
C01B C01C 1.427(2) . ?
C01B C027 1.504(2) . ?
C01C C02A 1.505(2) . ?
C01D H01E 0.9800 . ?
C01D H01F 0.9800 . ?
C01D H01G 0.9800 . ?
C01E C01F 1.429(2) . ?
C01E C01O 1.4060(19) . ?
C01E C02B 1.507(2) . ?
C01F C01I 1.435(2) . ?
C01F C02F 1.499(2) . ?
C01G H01H 0.9800 . ?
C01G H01I 0.9800 . ?
C01G H01J 0.9800 . ?
C01H H01K 0.9800 . ?
C01H H01L 0.9800 . ?
C01H H01M 0.9800 . ?
C01I C01K 1.421(2) . ?
C01I C02G 1.494(2) . ?
C01J H01N 1.0000 . ?
C01J C12 1.526(8) . ?
C01J C20 1.546(9) . ?
C01K C01O 1.420(2) . ?
C01K C029 1.507(2) . ?
C01L H01O 0.9500 . ?
C01L C01R 1.377(2) . ?
C01M H01P 0.9500 . ?
C01M C022 1.373(2) . ?
C01N H01Q 1.0000 . ?
C01N C01Z 1.5311(18) . ?
C01N C020 1.5319(19) . ?
C01O C02D 1.506(2) . ?
C01P H01R 1.0000 . ?
C01P H01S 1.0000 . ?
C01P C02I 1.529(12) . ?
C01P C02K 1.551(12) . ?
C01P C11 1.526(6) . ?
C01P C02L 1.512(7) . ?
C01Q H01T 0.9800 . ?
C01Q H01U 0.9800 . ?
C01Q H01V 0.9800 . ?
C01R H01W 0.9500 . ?
C01S H01X 1.0000 . ?
C01S C02E 1.518(2) . ?
C01S C02J 1.535(2) . ?
C01T H01Y 1.0000 . ?
C01T C02C 1.537(2) . ?
C01T C02H 1.530(2) . ?
C01U H01Z 0.9500 . ?
C01U C01X 1.382(2) . ?
C01V H01 0.9800 . ?
C01V H 0.9800 . ?
C01V HA 0.9800 . ?
C01W H1 0.9500 . ?
C01W C022 1.378(2) . ?
C01X H2 0.9500 . ?
C01Y H3 0.9800 . ?
C01Y HB 0.9800 . ?
C01Y HC 0.9800 . ?
C01Z H4 0.9800 . ?
C01Z HD 0.9800 . ?
C01Z HE 0.9800 . ?
C020 H02A 0.9800 . ?
C020 H02B 0.9800 . ?
C020 H02C 0.9800 . ?
C021 H02D 0.9800 . ?
C021 H02E 0.9800 . ?
C021 H02F 0.9800 . ?
C022 H022 0.9500 . ?
C023 H02G 0.9800 . ?
C023 H02H 0.9800 . ?
C023 H02I 0.9800 . ?
C024 H02J 0.9800 . ?
C024 H02K 0.9800 . ?
C024 H02L 0.9800 . ?
C025 H02M 0.9800 . ?
C025 H02N 0.9800 . ?
C025 H02O 0.9800 . ?
C026 H02P 0.9800 . ?
C026 H02Q 0.9800 . ?
C026 H02R 0.9800 . ?
C027 H02S 0.9800 . ?
C027 H02T 0.9800 . ?
C027 H02U 0.9800 . ?
C028 H02V 0.9800 . ?
C028 H02W 0.9800 . ?
C028 H02X 0.9800 . ?
C029 H02Y 0.9800 . ?
C029 HF 0.9800 . ?
C029 HG 0.9800 . ?
C02A H02Z 0.9800 . ?
C02A HH 0.9800 . ?
C02A HI 0.9800 . ?
C02B H02 0.9800 . ?
C02B HJ 0.9800 . ?
C02B HK 0.9800 . ?
C02C H5 0.9800 . ?
C02C HL 0.9800 . ?
C02C HM 0.9800 . ?
C02D H7 0.9800 . ?
C02D HN 0.9800 . ?
C02D HO 0.9800 . ?
C02E H8 0.9800 . ?
C02E HP 0.9800 . ?
C02E HQ 0.9800 . ?
C02F H10 0.9800 . ?
C02F HR 0.9800 . ?
C02F HS 0.9800 . ?
C02G H11 0.9800 . ?
C02G HT 0.9800 . ?
C02G HU 0.9800 . ?
C02H H12 0.9800 . ?
C02H HV 0.9800 . ?
C02H HW 0.9800 . ?
C02I H13 0.9800 . ?
C02I HX 0.9800 . ?
C02I HY 0.9800 . ?
C02J H14 0.9800 . ?
C02J HZ 0.9800 . ?
C02J H20 0.9800 . ?
C02K H15 0.9800 . ?
C02K H22 0.9800 . ?
C02K H23 0.9800 . ?
C13 H13A 0.9800 . ?
C13 H13B 0.9800 . ?
C13 H13C 0.9800 . ?
C13 C14 1.526(11) . ?
C14 C15 1.369(8) . ?
C14 C19 1.355(8) . ?
C15 H15A 0.9500 . ?
C15 C16 1.370(8) . ?
C16 H16A 0.9500 . ?
C16 C17 1.377(9) . ?
C17 H17 0.9500 . ?
C17 C18 1.383(9) . ?
C18 H18 0.9500 . ?
C18 C19 1.358(8) . ?
C19 H19 0.9500 . ?
C12 H12A 0.9800 . ?
C12 H12B 0.9800 . ?
C12 H12C 0.9800 . ?
C20 H20A 0.9800 . ?
C20 H20B 0.9800 . ?
C20 H20C 0.9800 . ?
C21 H21 1.0000 . ?
C21 C9A 1.528(11) . ?
C21 C1A 1.514(10) . ?
C9A H9AA 0.9800 . ?
C9A H9AB 0.9800 . ?
C9A H9AC 0.9800 . ?
C1A H1AA 0.9800 . ?
C1A H1AB 0.9800 . ?
C1A H1AC 0.9800 . ?
C11 H11A 0.9800 . ?
C11 H11B 0.9800 . ?
C11 H11C 0.9800 . ?
C02L H16 0.9800 . ?
C02L H24 0.9800 . ?
C02L H25 0.9800 . ?

loop_
_geom_torsion_atom_site_label_1
_geom_torsion_atom_site_label_2
_geom_torsion_atom_site_label_3
_geom_torsion_atom_site_label_4
_geom_torsion
_geom_torsion_site_symmetry_1
_geom_torsion_site_symmetry_2
_geom_torsion_site_symmetry_3
_geom_torsion_site_symmetry_4
_geom_torsion_publ_flag
Fe1 C00U C00V C01B -61.12(9) . . . . ?
Fe1 C00U C00V C028 120.69(14) . . . . ?
Fe1 C00U C010 C01C 60.00(9) . . . . ?
Fe1 C00U C010 C026 -120.29(14) . . . . ?
Fe1 C00V C01B C01C -58.89(9) . . . . ?
Fe1 C00V C01B C027 125.24(14) . . . . ?
Fe1 C010 C01C C01B 61.42(9) . . . . ?
Fe1 C010 C01C C02A -122.42(14) . . . . ?
Fe1 C01B C01C C010 -60.83(9) . . . . ?
Fe1 C01B C01C C02A 123.10(15) . . . . ?
Fe2 C01E C01F C01I 61.03(9) . . . . ?
Fe2 C01E C01F C02F -123.95(15) . . . . ?
Fe2 C01E C01O C01K -59.15(9) . . . . ?
Fe2 C01E C01O C02D 123.28(15) . . . . ?
Fe2 C01F C01I C01K 60.42(9) . . . . ?
Fe2 C01F C01I C02G -123.50(16) . . . . ?
Fe2 C01I C01K C01O 61.41(10) . . . . ?
Fe2 C01I C01K C029 -122.98(15) . . . . ?
Fe2 C01K C01O C01E 59.76(10) . . . . ?
Fe2 C01K C01O C02D -122.69(15) . . . . ?
Mg2 N4 C00D C00J -97.07(12) . . . . ?
Mg2 N4 C00D C00K 77.57(12) . . . . ?
Mg2 N4 C10 C9 -9.36(16) . . . . ?
Mg2 N4 C10 C01V 171.48(10) . . . . ?
Mg2 N3 C00E C00M -103.34(11) . . . . ?
Mg2 N3 C00E C00T 71.27(14) . . . . ?
Mg2 N3 C8 C9 14.65(16) . . . . ?
Mg2 N3 C8 C01H -164.99(10) . . . . ?
Mg1 N1 C00H C00Q -66.33(15) . . . . ?
Mg1 N1 C00H C015 111.53(12) . . . . ?
Mg1 N1 C5 C6 -25.13(16) . . . . ?
Mg1 N1 C5 C01G 154.67(10) . . . . ?
Mg1 N2 C7 C6 15.72(16) . . . . ?
Mg1 N2 C7 C011 -164.24(10) . . . . ?
Mg1 N2 C00G C00I 87.86(13) . . . . ?
Mg1 N2 C00G C00X -88.72(13) . . . . ?
Mg1 C7 C6 C5 25.78(14) . . . . ?
N4 C00D C00J C00N 175.73(10) . . . . ?
N4 C00D C00J C00S -1.68(17) . . . . ?
N4 C00D C00K C01A -175.87(11) . . . . ?
N4 C00D C00K C01J 0.5(5) . . . . ?
N4 C00D C00K C21 10.8(7) . . . . ?
N4 C10 C9 C8 -14.3(2) . . . . ?
N3 C00E C00M C01M 177.01(11) . . . . ?
N3 C00E C00M C01T 0.10(19) . . . . ?
N3 C00E C00T C014 3.59(18) . . . . ?
N3 C00E C00T C01W -175.39(12) . . . . ?
N3 C8 C9 C10 11.3(2) . . . . ?
N1 C00H C00Q C013 177.78(11) . . . . ?
N1 C00H C00Q C01N 0.01(17) . . . . ?
N1 C00H C015 C01S 1.06(19) . . . . ?
N1 C00H C015 C01X -178.07(11) . . . . ?
N2 C7 C6 C5 15.7(2) . . . . ?
N2 C00G C00I C00W -1.68(18) . . . . ?
N2 C00G C00I C016 -178.84(11) . . . . ?
N2 C00G C00X C01L 178.44(11) . . . . ?
N2 C00G C00X C01P -2.29(17) . . . . ?
C00D N4 C10 C9 173.20(11) . . . . ?
C00D N4 C10 C01V -5.96(18) . . . . ?
C00D C00J C00N C00Y -0.47(18) . . . . ?
C00D C00J C00S C01D 108.41(13) . . . . ?
C00D C00J C00S C01Q -128.78(12) . . . . ?
C00D C00K C01A C00Y 0.44(19) . . . . ?
C00D C00K C01J C12 -138.4(6) . . . . ?
C00D C00K C01J C20 100.1(9) . . . . ?
C00D C00K C21 C9A 70.7(12) . . . . ?
C00D C00K C21 C1A -156.3(8) . . . . ?
C00E N3 C8 C9 -161.66(12) . . . . ?
C00E N3 C8 C01H 18.70(17) . . . . ?
C00E C00M C01M C022 -2.1(2) . . . . ?
C00E C00M C01T C02C 115.13(15) . . . . ?
C00E C00M C01T C02H -122.04(16) . . . . ?
C00E C00T C014 C023 -112.47(14) . . . . ?
C00E C00T C014 C025 124.21(14) . . . . ?
C00E C00T C01W C022 -1.1(2) . . . . ?
C7 N2 C00G C00I -82.23(15) . . . . ?
C7 N2 C00G C00X 101.19(14) . . . . ?
C7 C6 C5 Mg1 -25.99(14) . . . . ?
C7 C6 C5 N1 -9.6(2) . . . . ?
C7 C6 C5 C01G 170.56(14) . . . . ?
C00G N2 C7 Mg1 171.07(15) . . . . ?
C00G N2 C7 C6 -173.22(12) . . . . ?
C00G N2 C7 C011 6.83(18) . . . . ?
C00G C00I C00W C01Y 132.75(13) . . . . ?
C00G C00I C00W C021 -103.93(14) . . . . ?
C00G C00I C016 C01R 1.09(19) . . . . ?
C00G C00X C01L C01R -0.06(19) . . . . ?
C00G C00X C01P C02I 132.0(14) . . . . ?
C00G C00X C01P C02K -101.7(14) . . . . ?
C00G C00X C01P C11 147.8(4) . . . . ?
C00G C00X C01P C02L -88.0(4) . . . . ?
C00H N1 C5 Mg1 -167.31(14) . . . . ?
C00H N1 C5 C6 167.56(12) . . . . ?
C00H N1 C5 C01G -12.64(18) . . . . ?
C00H C00Q C013 C01U 0.58(19) . . . . ?
C00H C00Q C01N C01Z 102.50(14) . . . . ?
C00H C00Q C01N C020 -133.92(13) . . . . ?
C00H C015 C01S C02E -115.24(16) . . . . ?
C00H C015 C01S C02J 121.15(16) . . . . ?
C00H C015 C01X C01U 0.0(2) . . . . ?
C00I C00G C00X C01L 1.87(18) . . . . ?
C00I C00G C00X C01P -178.86(12) . . . . ?
C00I C016 C01R C01L 0.7(2) . . . . ?
C00J C00D C00K C01A -1.26(18) . . . . ?
C00J C00D C00K C01J 175.1(4) . . . . ?
C00J C00D C00K C21 -174.6(7) . . . . ?
C00J C00N C00Y C01A -0.33(19) . . . . ?
C00K C00D C00J C00N 1.27(17) . . . . ?
C00K C00D C00J C00S -176.15(11) . . . . ?
C8 N3 C00E C00M 72.86(15) . . . . ?
C8 N3 C00E C00T -112.53(13) . . . . ?
C00M C00E C00T C014 178.14(12) . . . . ?
C00M C00E C00T C01W -0.84(19) . . . . ?
C00M C01M C022 C01W 0.2(2) . . . . ?
C00N C00J C00S C01D -68.98(14) . . . . ?
C00N C00J C00S C01Q 53.82(15) . . . . ?
C00N C00Y C01A C00K 0.3(2) . . . . ?
C5 N1 C00H C00Q 98.83(14) . . . . ?
C5 N1 C00H C015 -83.31(15) . . . . ?
C00Q C00H C015 C01S 178.90(12) . . . . ?
C00Q C00H C015 C01X -0.22(19) . . . . ?
C00Q C013 C01U C01X -0.8(2) . . . . ?
C10 N4 C00D C00J 80.37(14) . . . . ?
C10 N4 C00D C00K -104.99(13) . . . . ?
C00S C00J C00N C00Y 177.05(11) . . . . ?
C00T C00E C00M C01M 2.37(18) . . . . ?
C00T C00E C00M C01T -174.55(12) . . . . ?
C00T C01W C022 C01M 1.4(2) . . . . ?
C00U C00V C01B Fe1 60.47(9) . . . . ?
C00U C00V C01B C01C 1.58(14) . . . . ?
C00U C00V C01B C027 -174.29(13) . . . . ?
C00U C010 C01C Fe1 -60.66(9) . . . . ?
C00U C010 C01C C01B 0.76(15) . . . . ?
C00U C010 C01C C02A 176.92(13) . . . . ?
C00V C00U C010 Fe1 -59.77(9) . . . . ?
C00V C00U C010 C01C 0.23(14) . . . . ?
C00V C00U C010 C026 179.94(13) . . . . ?
C00V C01B C01C Fe1 59.38(9) . . . . ?
C00V C01B C01C C010 -1.45(15) . . . . ?
C00V C01B C01C C02A -177.52(14) . . . . ?
C00W C00I C016 C01R -176.18(12) . . . . ?
C00X C00G C00I C00W 174.79(12) . . . . ?
C00X C00G C00I C016 -2.37(18) . . . . ?
C00X C01L C01R C016 -1.2(2) . . . . ?
C010 C00U C00V Fe1 59.99(9) . . . . ?
C010 C00U C00V C01B -1.13(14) . . . . ?
C010 C00U C00V C028 -179.32(13) . . . . ?
C011 C7 C6 C5 -164.39(13) . . . . ?
C013 C00Q C01N C01Z -75.24(15) . . . . ?
C013 C00Q C01N C020 48.34(17) . . . . ?
C013 C01U C01X C015 0.5(2) . . . . ?
C014 C00T C01W C022 179.91(13) . . . . ?
C015 C00H C00Q C013 -0.05(18) . . . . ?
C015 C00H C00Q C01N -177.82(11) . . . . ?
C016 C00I C00W C01Y -50.12(16) . . . . ?
C016 C00I C00W C021 73.20(15) . . . . ?
C01A C00K C01J C12 37.9(9) . . . . ?
C01A C00K C01J C20 -83.7(8) . . . . ?
C01A C00K C21 C9A -102.5(8) . . . . ?
C01A C00K C21 C1A 30.5(11) . . . . ?
C01E C01F C01I Fe2 -61.44(9) . . . . ?
C01E C01F C01I C01K -1.03(15) . . . . ?
C01E C01F C01I C02G 175.06(14) . . . . ?
C01F C01E C01O Fe2 59.58(9) . . . . ?
C01F C01E C01O C01K 0.43(15) . . . . ?
C01F C01E C01O C02D -177.14(14) . . . . ?
C01F C01I C01K Fe2 -60.12(9) . . . . ?
C01F C01I C01K C01O 1.29(15) . . . . ?
C01F C01I C01K C029 176.90(14) . . . . ?
C01H C8 C9 C10 -169.07(13) . . . . ?
C01I C01K C01O Fe2 -60.84(10) . . . . ?
C01I C01K C01O C01E -1.08(15) . . . . ?
C01I C01K C01O C02D 176.47(14) . . . . ?
C01J C00K C01A C00Y -175.9(5) . . . . ?
C01L C00X C01P C02I -48.7(14) . . . . ?
C01L C00X C01P C02K 77.6(14) . . . . ?
C01L C00X C01P C11 -32.9(4) . . . . ?
C01L C00X C01P C02L 91.2(4) . . . . ?
C01M C00M C01T C02C -61.79(17) . . . . ?
C01M C00M C01T C02H 61.04(19) . . . . ?
C01N C00Q C013 C01U 178.39(12) . . . . ?
C01O C01E C01F Fe2 -60.65(9) . . . . ?
C01O C01E C01F C01I 0.38(15) . . . . ?
C01O C01E C01F C02F 175.40(14) . . . . ?
C01P C00X C01L C01R -179.34(12) . . . . ?
C01S C015 C01X C01U -179.17(13) . . . . ?
C01T C00M C01M C022 174.98(13) . . . . ?
C01V C10 C9 C8 164.87(14) . . . . ?
C01W C00T C014 C023 66.51(16) . . . . ?
C01W C00T C014 C025 -56.81(17) . . . . ?
C01X C015 C01S C02E 63.87(19) . . . . ?
C01X C015 C01S C02J -59.73(19) . . . . ?
C024 C00U C00V Fe1 -121.21(14) . . . . ?
C024 C00U C00V C01B 177.67(13) . . . . ?
C024 C00U C00V C028 -0.5(2) . . . . ?
C024 C00U C010 Fe1 121.44(14) . . . . ?
C024 C00U C010 C01C -178.56(13) . . . . ?
C024 C00U C010 C026 1.1(2) . . . . ?
C026 C010 C01C Fe1 119.62(13) . . . . ?
C026 C010 C01C C01B -178.96(13) . . . . ?
C026 C010 C01C C02A -2.8(2) . . . . ?
C027 C01B C01C Fe1 -124.81(14) . . . . ?
C027 C01B C01C C010 174.36(13) . . . . ?
C027 C01B C01C C02A -1.7(2) . . . . ?
C028 C00V C01B Fe1 -121.33(14) . . . . ?
C028 C00V C01B C01C 179.78(13) . . . . ?
C028 C00V C01B C027 3.9(2) . . . . ?
C029 C01K C01O Fe2 123.48(14) . . . . ?
C029 C01K C01O C01E -176.76(13) . . . . ?
C029 C01K C01O C02D 0.8(2) . . . . ?
C02B C01E C01F Fe2 121.18(15) . . . . ?
C02B C01E C01F C01I -177.79(14) . . . . ?
C02B C01E C01F C02F -2.8(2) . . . . ?
C02B C01E C01O Fe2 -122.23(14) . . . . ?
C02B C01E C01O C01K 178.62(14) . . . . ?
C02B C01E C01O C02D 1.1(2) . . . . ?
C02F C01F C01I Fe2 123.58(15) . . . . ?
C02F C01F C01I C01K -176.01(14) . . . . ?
C02F C01F C01I C02G 0.1(2) . . . . ?
C02G C01I C01K Fe2 123.74(15) . . . . ?
C02G C01I C01K C01O -174.85(14) . . . . ?
C02G C01I C01K C029 0.8(2) . . . . ?
C13 C14 C15 C16 -179.7(10) . . . . ?
C13 C14 C19 C18 -179.2(12) . . . . ?
C14 C15 C16 C17 -1.5(16) . . . . ?
C15 C14 C19 C18 2(2) . . . . ?
C15 C16 C17 C18 2.3(16) . . . . ?
C16 C17 C18 C19 -1.1(16) . . . . ?
C17 C18 C19 C14 -0.9(18) . . . . ?
C19 C14 C15 C16 0(2) . . . . ?
C21 C00K C01A C00Y 173.8(7) . . . . ?

loop_
_exptl_oxdiff_crystal_face_indexfrac_h
_exptl_oxdiff_crystal_face_indexfrac_k
_exptl_oxdiff_crystal_face_indexfrac_l
_exptl_oxdiff_crystal_face_x
_exptl_oxdiff_crystal_face_y
_exptl_oxdiff_crystal_face_z
7.3957 -0.2601 11.1430 -0.2283 -0.9611 -0.1552
-7.3949 0.0959 -11.1467 0.2288 0.9629 0.1429
-3.2326 -11.6847 -5.2291 0.1363 0.5572 -0.8191
-3.7072 -12.2871 2.5718 -0.3156 0.2463 -0.9164
-11.8400 1.2395 3.0898 -0.7844 0.5988 0.1617
-1.6250 12.9746 -1.1966 -0.0370 0.0228 0.9991
0.2465 -11.9350 5.8810 -0.2930 -0.1548 -0.9435
-4.6987 10.2256 -6.9524 0.1237 0.5017 0.8562
3.6762 11.3231 5.7231 -0.1399 -0.6036 0.7849
3.7701 -11.3700 5.5319 -0.0922 -0.3680 -0.9253
11.2138 -0.0958 5.4318 0.2826 -0.9502 -0.1313
8.3519 -8.5037 4.6476 0.1895 -0.6479 -0.7378
8.6943 8.5492 3.5957 0.2406 -0.7979 0.5527
8.8760 -0.1438 -9.6900 0.9916 -0.1288 -0.0095
-8.8760 0.1438 9.6900 -0.9916 0.1288 0.0095
-7.8873 7.5872 7.0494 -0.8061 0.1074 0.5819
